data_1572013
loop_
_publ_author_name
'Sharma, Shruti'
'Krishnaswamy, Shobhana'
'Prusty, Soumyakanta'
'Chand, Dillip Kumar'

_publ_section_title
;
 A pair of conjoined trinuclear sub-frameworks in a pentanuclear
 double-cavity discrete coordination cage.
;
_journal_issue 29
_journal_name_full 'Chemical science'
_journal_page_first 11287
_journal_page_last 11301
_journal_paper_doi 10.1039/d4sc01078g
_journal_volume 15
_journal_year 2024
_chemical_formula_sum 'C148 H128 N24 O62 Pd4 S6'
_chemical_formula_weight 3852.70
_space_group_crystal_system triclinic
_space_group_IT_number 2
_space_group_name_Hall '-P 1'
_space_group_name_H-M_alt 'P -1'
_atom_sites_solution_hydrogens geom
_audit_creation_method SHELXL-2019/3
_audit_update_record
;
2024-01-17 deposited with the CCDC.	2024-06-28 downloaded from the CCDC.
;
_cell_angle_alpha 106.49(6)
_cell_angle_beta 91.26(7)
_cell_angle_gamma 105.90(4)
_cell_formula_units_Z 2
_cell_length_a 18.26(2)
_cell_length_b 21.68(2)
_cell_length_c 30.26(4)
_cell_measurement_reflns_used 9909
_cell_measurement_temperature 220(2)
_cell_measurement_theta_max 20.72
_cell_measurement_theta_min 2.92
_cell_volume 10982(2)
_computing_cell_refinement 'Bruker, Apex III 2016'
_computing_data_collection 'Bruker, Apex III 2016'
_computing_data_reduction 'Bruker, SAINT 2016'
_computing_molecular_graphics 'ORTEP, (Farrugia, 2012)'
_computing_structure_refinement 'SHELXL-2019/2 (Sheldrick, 2019), WinGX'
_computing_structure_solution 'SHELXL-2014/5 (Sheldrick, 2014)'
_diffrn_ambient_temperature 220(2)
_diffrn_measured_fraction_theta_full 0.975
_diffrn_measured_fraction_theta_max 0.988
_diffrn_measurement_device_type 'Bruker D8 VENTURE diffractometer'
_diffrn_measurement_method '\w and \f scan'
_diffrn_radiation_type MoK\a
_diffrn_radiation_wavelength 0.71073
_diffrn_reflns_av_unetI/netI 0.1370
_diffrn_reflns_Laue_measured_fraction_full 0.975
_diffrn_reflns_Laue_measured_fraction_max 0.988
_diffrn_reflns_limit_h_max 18
_diffrn_reflns_limit_h_min -18
_diffrn_reflns_limit_k_max 21
_diffrn_reflns_limit_k_min -21
_diffrn_reflns_limit_l_max 30
_diffrn_reflns_limit_l_min -30
_diffrn_reflns_number 231362
_diffrn_reflns_point_group_measured_fraction_full 0.975
_diffrn_reflns_point_group_measured_fraction_max 0.988
_diffrn_reflns_theta_full 21.041
_diffrn_reflns_theta_max 21.041
_diffrn_reflns_theta_min 2.881
_diffrn_source 'FINE focus sealed tube'
_exptl_absorpt_coefficient_mu 0.453
_exptl_absorpt_correction_T_max 0.7445
_exptl_absorpt_correction_T_min 0.6319
_exptl_absorpt_correction_type multi-scan
_exptl_absorpt_process_details 'SADABS (BRUKER, 2016)'
_exptl_crystal_colour colorless
_exptl_crystal_density_diffrn 1.165
_exptl_crystal_description block
_exptl_crystal_F_000 3920
_exptl_crystal_recrystallization_method 'Vapour deposition'
_exptl_crystal_size_max 0.200
_exptl_crystal_size_mid 0.150
_exptl_crystal_size_min 0.100
_refine_diff_density_max 0.929
_refine_diff_density_min -1.187
_refine_diff_density_rms 0.132
_refine_ls_extinction_method none
_refine_ls_goodness_of_fit_ref 1.036
_refine_ls_hydrogen_treatment constr
_refine_ls_matrix_type full
_refine_ls_number_parameters 2150
_refine_ls_number_reflns 231362
_refine_ls_number_restraints 834
_refine_ls_restrained_S_all 1.042
_refine_ls_R_factor_all 0.1770
_refine_ls_R_factor_gt 0.1007
_refine_ls_shift/su_max 0.002
_refine_ls_shift/su_mean 0.000
_refine_ls_structure_factor_coef Fsqd
_refine_ls_weighting_details 'w=1/[\s^2^(Fo^2^)+(0.1150P)^2^+75.8764P] where P=(Fo^2^+2Fc^2^)/3'
_refine_ls_weighting_scheme calc
_refine_ls_wR_factor_gt 0.2463
_refine_ls_wR_factor_ref 0.2999
_reflns_Friedel_coverage 0.000
_reflns_number_gt 130688
_reflns_number_total 231362
_reflns_threshold_expression 'I > 2\s(I)'
_cod_data_source_file d4sc01078g2.cif
_cod_data_source_block shelx_CCDC2
_cod_depositor_comments 'Adding full bibliography for 1572011--1572013.cif.'
_cod_original_cell_volume 10983(25)
_cod_database_code 1572013
_shelx_shelxl_version_number 2019/3
_shelx_space_group_comment
;
The symmetry employed for this shelxl refinement is uniquely defined
by the following loop, which should always be used as a source of
symmetry information in preference to the above space-group names.
They are only intended as comments.
;
_shelx_estimated_absorpt_t_min 0.915
_shelx_estimated_absorpt_t_max 0.956

loop_
_space_group_symop_operation_xyz
'x, y, z'
'-x, -y, -z'

loop_
_atom_site_label
_atom_site_type_symbol
_atom_site_fract_x
_atom_site_fract_y
_atom_site_fract_z
_atom_site_U_iso_or_equiv
_atom_site_adp_type
_atom_site_occupancy
_atom_site_site_symmetry_order
_atom_site_calc_flag
_atom_site_refinement_flags_posn
_atom_site_refinement_flags_adp
_atom_site_refinement_flags_occupancy
_atom_site_disorder_assembly
_atom_site_disorder_group
Pd1 Pd 0.75911(11) 0.68724(9) 0.35845(5) 0.0916(6) Uani 1 1 d . . . . .
Pd2 Pd 0.75594(9) 0.68304(7) 0.57911(5) 0.0634(5) Uani 1 1 d . . . . .
Pd3 Pd 0.74562(8) 1.00796(6) 1.07717(4) 0.0478(4) Uani 1 1 d . . . . .
Pd4 Pd 0.77997(8) 0.30501(6) 0.91903(5) 0.0571(4) Uani 1 1 d . . . . .
N1 N 0.8614(11) 0.6691(9) 0.3554(6) 0.096(6) Uani 1 1 d D . . . .
C1 C 0.9073(18) 0.6902(14) 0.3257(9) 0.132(10) Uani 1 1 d D . . . .
H1 H 0.889091 0.708299 0.304388 0.158 Uiso 1 1 calc R U . . .
C2 C 0.9828(18) 0.6857(14) 0.3260(9) 0.126(9) Uani 1 1 d D . . . .
H2 H 1.015940 0.704773 0.306881 0.151 Uiso 1 1 calc R U . . .
C3 C 1.0075(19) 0.6557(17) 0.3521(10) 0.155(12) Uani 1 1 d D . . . .
H3 H 1.056098 0.648891 0.349354 0.186 Uiso 1 1 calc R U . . .
C4 C 0.9628(18) 0.6339(15) 0.3839(10) 0.131(10) Uani 1 1 d D . . . .
C5 C 0.8888(14) 0.6400(11) 0.3840(7) 0.097(7) Uani 1 1 d D . . . .
H5 H 0.856707 0.623447 0.404458 0.116 Uiso 1 1 calc R U . . .
C6 C 0.9878(18) 0.6040(17) 0.4153(9) 0.157(13) Uani 1 1 d . . . . .
H6A H 0.976188 0.555470 0.400083 0.189 Uiso 1 1 calc R U . . .
H6B H 1.043574 0.622396 0.422396 0.189 Uiso 1 1 calc R U . . .
C7 C 0.979(2) 0.5914(19) 0.4900(10) 0.153(13) Uani 1 1 d . . . . .
C8 C 0.8841(14) 0.6349(11) 0.5378(7) 0.078(6) Uani 1 1 d . . . . .
H8 H 0.869200 0.648990 0.513305 0.093 Uiso 1 1 calc R U . . .
C9 C 0.9415(16) 0.6062(13) 0.5320(9) 0.102(8) Uani 1 1 d . . . . .
C10 C 0.9616(17) 0.5843(13) 0.5693(9) 0.116(9) Uani 1 1 d . . . . .
H10 H 1.000578 0.563310 0.567676 0.140 Uiso 1 1 calc R U . . .
C11 C 0.9235(13) 0.5943(10) 0.6070(9) 0.076(6) Uani 1 1 d . . . . .
C12 C 0.8657(13) 0.6220(9) 0.6088(7) 0.072(6) Uani 1 1 d . . . . .
H12 H 0.837630 0.625596 0.634609 0.087 Uiso 1 1 calc R U . . .
C13 C 0.9420(17) 0.5706(11) 0.6468(9) 0.084(7) Uani 1 1 d . . . . .
C14 C 0.9042(14) 0.5376(15) 0.7091(9) 0.092(7) Uani 1 1 d . . . . .
C15 C 0.9332(13) 0.5736(11) 0.7531(10) 0.093(7) Uani 1 1 d . . . . .
H15 H 0.950332 0.620863 0.761517 0.111 Uiso 1 1 calc R U . . .
C16 C 0.9379(14) 0.5406(14) 0.7864(9) 0.103(8) Uani 1 1 d . . . . .
H16 H 0.958773 0.565104 0.817076 0.123 Uiso 1 1 calc R U . . .
C17 C 0.9112(14) 0.4718(14) 0.7729(9) 0.086(7) Uani 1 1 d . . . . .
C18 C 0.8826(12) 0.4347(12) 0.7274(9) 0.082(6) Uani 1 1 d . . . . .
H18 H 0.864937 0.387503 0.718757 0.099 Uiso 1 1 calc R U . . .
C19 C 0.8805(12) 0.4675(13) 0.6952(8) 0.084(7) Uani 1 1 d . . . . .
H19 H 0.863267 0.443073 0.664015 0.101 Uiso 1 1 calc R U . . .
C20 C 0.9601(15) 0.4002(12) 0.8000(8) 0.085(7) Uani 1 1 d . U . . .
C21 C 0.8832(11) 0.3460(9) 0.8538(6) 0.055(5) Uani 1 1 d . . . . .
H21 H 0.855274 0.377253 0.856787 0.066 Uiso 1 1 calc R U . . .
C22 C 0.9410(11) 0.3505(10) 0.8253(6) 0.057(5) Uani 1 1 d . . . . .
C23 C 0.9802(11) 0.3027(11) 0.8212(7) 0.071(6) Uani 1 1 d . . . . .
H23 H 1.020969 0.302399 0.802874 0.085 Uiso 1 1 calc R U . . .
C24 C 0.9575(12) 0.2550(10) 0.8451(8) 0.069(6) Uani 1 1 d . . . . .
H24 H 0.983023 0.222081 0.842250 0.083 Uiso 1 1 calc R U . . .
C25 C 0.9012(12) 0.2554(9) 0.8713(7) 0.062(5) Uani 1 1 d . . . . .
H25 H 0.886787 0.222217 0.886369 0.074 Uiso 1 1 calc R U . . .
N4 N 0.6992(11) 0.5866(9) 0.3363(5) 0.095(6) Uani 1 1 d D U . . .
C26 C 0.6871(19) 0.5617(15) 0.2907(9) 0.174(13) Uani 1 1 d D U . . .
H26 H 0.704029 0.588276 0.271091 0.209 Uiso 1 1 calc R U . . .
C27 C 0.650(2) 0.4971(17) 0.2744(9) 0.218(17) Uani 1 1 d D U . . .
H27 H 0.651139 0.474208 0.243162 0.262 Uiso 1 1 calc R U . . .
C28 C 0.609(2) 0.4622(16) 0.3017(10) 0.191(15) Uani 1 1 d D U . . .
H28 H 0.578192 0.417552 0.288990 0.230 Uiso 1 1 calc R U . . .
C29 C 0.6149(15) 0.4951(13) 0.3487(8) 0.103(8) Uani 1 1 d D U . . .
C30 C 0.6574(14) 0.5567(12) 0.3628(8) 0.096(7) Uani 1 1 d D U . . .
H30 H 0.658265 0.581369 0.393999 0.115 Uiso 1 1 calc R U . . .
C31 C 0.5676(15) 0.4549(12) 0.3775(7) 0.120(9) Uani 1 1 d . . . . .
H31A H 0.513256 0.451201 0.372083 0.144 Uiso 1 1 calc R U . . .
H31B H 0.573480 0.409554 0.369572 0.144 Uiso 1 1 calc R U . . .
C32 C 0.5663(15) 0.4617(12) 0.4551(9) 0.096(8) Uani 1 1 d . U . . .
C33 C 0.6504(11) 0.5584(9) 0.5161(6) 0.069(6) Uani 1 1 d . U . . .
H33 H 0.663303 0.580663 0.493614 0.083 Uiso 1 1 calc R U . . .
C34 C 0.5977(12) 0.4961(10) 0.5035(6) 0.076(6) Uani 1 1 d . U . . .
C35 C 0.5767(13) 0.4636(11) 0.5368(8) 0.092(7) Uani 1 1 d . U . . .
H35 H 0.542623 0.419876 0.528725 0.111 Uiso 1 1 calc R U . . .
C36 C 0.6072(13) 0.4970(11) 0.5816(7) 0.084(6) Uani 1 1 d . U . . .
C37 C 0.6602(12) 0.5567(10) 0.5908(6) 0.074(6) Uani 1 1 d . U . . .
H37 H 0.682546 0.578218 0.621600 0.089 Uiso 1 1 calc R U . . .
C38 C 0.5890(17) 0.4618(13) 0.6174(9) 0.092(7) Uani 1 1 d . . . . .
C39 C 0.6390(16) 0.4433(13) 0.6804(9) 0.085(7) Uani 1 1 d . . . . .
C40 C 0.6003(14) 0.4566(11) 0.7188(10) 0.095(7) Uani 1 1 d . . . . .
H40 H 0.573698 0.489106 0.723784 0.114 Uiso 1 1 calc R U . . .
C41 C 0.6016(14) 0.4196(13) 0.7511(8) 0.086(7) Uani 1 1 d . . . . .
H41 H 0.575201 0.426652 0.777535 0.104 Uiso 1 1 calc R U . . .
C42 C 0.6405(14) 0.3756(13) 0.7428(8) 0.081(7) Uani 1 1 d . . . . .
C43 C 0.6780(13) 0.3606(12) 0.7036(10) 0.094(7) Uani 1 1 d . . . . .
H43 H 0.701976 0.326306 0.697669 0.113 Uiso 1 1 calc R U . . .
C44 C 0.6785(14) 0.4002(15) 0.6723(9) 0.104(8) Uani 1 1 d . . . . .
H44 H 0.706722 0.394948 0.646575 0.125 Uiso 1 1 calc R U . . .
C45 C 0.6171(13) 0.2758(13) 0.7616(8) 0.080(7) Uani 1 1 d . . . . .
C46 C 0.6803(10) 0.2799(9) 0.8355(6) 0.054(5) Uani 1 1 d . . . . .
H46 H 0.696731 0.327024 0.843145 0.065 Uiso 1 1 calc R U . . .
C47 C 0.6322(11) 0.2422(10) 0.7960(7) 0.066(5) Uani 1 1 d . . . . .
C48 C 0.6067(12) 0.1732(11) 0.7861(7) 0.079(6) Uani 1 1 d . . . . .
H48 H 0.572369 0.146594 0.759704 0.095 Uiso 1 1 calc R U . . .
C49 C 0.6319(13) 0.1451(11) 0.8152(9) 0.091(7) Uani 1 1 d . . . . .
H49 H 0.617122 0.098019 0.808096 0.109 Uiso 1 1 calc R U . . .
C50 C 0.6772(11) 0.1823(10) 0.8536(7) 0.074(6) Uani 1 1 d . . . . .
H50 H 0.691438 0.162163 0.874845 0.089 Uiso 1 1 calc R U . . .
C51 C 0.8136(18) 0.8227(14) 0.3490(9) 0.167(12) Uani 1 1 d . U . . .
H51 H 0.786108 0.800342 0.319553 0.200 Uiso 1 1 calc R U . . .
C52 C 0.850(2) 0.8875(14) 0.3570(10) 0.189(14) Uani 1 1 d . U . . .
H52 H 0.854950 0.908769 0.333683 0.227 Uiso 1 1 calc R U . . .
C53 C 0.8806(18) 0.9218(14) 0.4038(9) 0.154(11) Uani 1 1 d . U . . .
H53 H 0.905292 0.968332 0.412871 0.185 Uiso 1 1 calc R U . . .
C54 C 0.8747(17) 0.8888(13) 0.4343(8) 0.138(10) Uani 1 1 d . U . . .
C55 C 0.8458(14) 0.8211(12) 0.4223(7) 0.115(8) Uani 1 1 d . U . . .
H55 H 0.849326 0.798465 0.444208 0.138 Uiso 1 1 calc R U . . .
C56 C 0.9133(19) 0.9251(13) 0.4804(8) 0.175(13) Uani 1 1 d . U . . .
H56A H 0.968815 0.934237 0.479537 0.210 Uiso 1 1 calc R U . . .
H56B H 0.902157 0.968272 0.491353 0.210 Uiso 1 1 calc R U . . .
C57 C 0.917(2) 0.9171(14) 0.5561(9) 0.165(12) Uani 1 1 d D U . . .
C58 C 0.8522(11) 0.8124(9) 0.5725(6) 0.079(6) Uani 1 1 d . U . . .
H58 H 0.841011 0.791156 0.540404 0.095 Uiso 1 1 calc R U . . .
C59 C 0.8951(12) 0.8791(10) 0.5881(6) 0.089(7) Uani 1 1 d D U . . .
C60 C 0.9225(12) 0.9054(9) 0.6340(6) 0.080(6) Uani 1 1 d . U . . .
H60 H 0.957970 0.948426 0.644815 0.096 Uiso 1 1 calc R U . . .
C61 C 0.8996(11) 0.8707(9) 0.6637(6) 0.065(5) Uani 1 1 d . U . . .
C62 C 0.8519(10) 0.8061(8) 0.6464(6) 0.059(5) Uani 1 1 d . U . . .
H62 H 0.836821 0.781306 0.667283 0.071 Uiso 1 1 calc R U . . .
C63 C 0.9268(14) 0.9053(12) 0.7137(7) 0.071(6) Uani 1 1 d . . . . .
C64 C 0.8952(7) 0.9060(7) 0.7879(3) 0.064(5) Uani 1 1 d G . . . .
C65 C 0.9181(7) 0.8738(6) 0.8171(5) 0.071(6) Uani 1 1 d G . . . .
H65 H 0.930637 0.833611 0.804485 0.086 Uiso 1 1 calc R U . . .
C66 C 0.9224(7) 0.9012(8) 0.8649(5) 0.078(6) Uani 1 1 d G . . . .
H66 H 0.937863 0.879464 0.884601 0.094 Uiso 1 1 calc R U . . .
C67 C 0.9038(8) 0.9607(8) 0.8835(4) 0.076(6) Uani 1 1 d G . . . .
C68 C 0.8809(8) 0.9928(6) 0.8543(6) 0.088(7) Uani 1 1 d G . . . .
H68 H 0.868328 1.033073 0.866916 0.106 Uiso 1 1 calc R U . . .
C69 C 0.8766(7) 0.9655(7) 0.8065(6) 0.082(6) Uani 1 1 d G . . . .
H69 H 0.861101 0.987220 0.786799 0.099 Uiso 1 1 calc R U . . .
C70 C 0.9476(14) 1.0440(13) 0.9538(8) 0.081(6) Uani 1 1 d . . . . .
C71 C 0.8590(11) 1.0391(9) 1.0155(6) 0.052(5) Uani 1 1 d . . . . .
H71 H 0.829955 0.996132 0.996986 0.062 Uiso 1 1 calc R U . . .
C72 C 0.9240(12) 1.0717(10) 0.9992(7) 0.071(6) Uani 1 1 d . . . . .
C73 C 0.9679(12) 1.1343(12) 1.0273(9) 0.089(7) Uani 1 1 d . . . . .
H73 H 1.014114 1.157061 1.018495 0.107 Uiso 1 1 calc R U . . .
C74 C 0.9418(13) 1.1619(10) 1.0682(7) 0.079(6) Uani 1 1 d . . . . .
H74 H 0.968840 1.205241 1.087217 0.095 Uiso 1 1 calc R U . . .
C75 C 0.8758(13) 1.1261(10) 1.0816(7) 0.077(6) Uani 1 1 d . . . . .
H75 H 0.858377 1.145162 1.109796 0.093 Uiso 1 1 calc R U . . .
N10 N 0.6605(11) 0.7087(8) 0.3599(6) 0.088(5) Uani 1 1 d D . . . .
C76 C 0.6257(15) 0.7064(14) 0.3179(9) 0.125(9) Uani 1 1 d D . . . .
H76 H 0.650963 0.697220 0.291123 0.150 Uiso 1 1 calc R U . . .
C77 C 0.5564(15) 0.7170(12) 0.3146(8) 0.106(8) Uani 1 1 d D . . . .
H77 H 0.533712 0.714993 0.285809 0.128 Uiso 1 1 calc R U . . .
C78 C 0.5194(14) 0.7307(12) 0.3540(7) 0.108(8) Uani 1 1 d D . . . .
H78 H 0.474167 0.743252 0.352782 0.130 Uiso 1 1 calc R U . . .
C79 C 0.5486(13) 0.7262(11) 0.3955(7) 0.086(6) Uani 1 1 d D . . . .
C80 C 0.6216(14) 0.7189(11) 0.3957(7) 0.097(7) Uani 1 1 d D . . . .
H80 H 0.645457 0.721384 0.424326 0.117 Uiso 1 1 calc R U . . .
C81 C 0.5065(16) 0.7397(14) 0.4357(8) 0.130(10) Uani 1 1 d . . . . .
H81A H 0.501951 0.785476 0.442989 0.157 Uiso 1 1 calc R U . . .
H81B H 0.454809 0.708144 0.428982 0.157 Uiso 1 1 calc R U . . .
C82 C 0.5133(18) 0.7502(14) 0.5168(9) 0.109(8) Uani 1 1 d . . . . .
N11 N 0.6668(8) 0.7208(7) 0.5854(5) 0.060(4) Uani 1 1 d D . . . .
C83 C 0.6242(11) 0.7209(9) 0.5496(6) 0.065(5) Uani 1 1 d D . . . .
H83 H 0.636684 0.703313 0.519606 0.078 Uiso 1 1 calc R U . . .
C84 C 0.5624(11) 0.7456(11) 0.5546(6) 0.075(6) Uani 1 1 d D . . . .
C85 C 0.5437(13) 0.7725(12) 0.5991(6) 0.095(7) Uani 1 1 d D . . . .
H85 H 0.501183 0.789307 0.603251 0.114 Uiso 1 1 calc R U . . .
C86 C 0.5890(13) 0.7739(12) 0.6370(7) 0.087(6) Uani 1 1 d D . . . .
C87 C 0.6480(12) 0.7459(10) 0.6287(6) 0.075(6) Uani 1 1 d D . . . .
H87 H 0.676805 0.743979 0.654152 0.090 Uiso 1 1 calc R U . . .
C88 C 0.5789(19) 0.8070(15) 0.6828(10) 0.117(9) Uani 1 1 d . . . . .
C89 C 0.6240(9) 0.8354(9) 0.7600(4) 0.096(7) Uani 1 1 d G U . . .
C90 C 0.5795(9) 0.8032(7) 0.7882(5) 0.110(7) Uani 1 1 d G U . . .
H90 H 0.547536 0.758893 0.775500 0.132 Uiso 1 1 calc R U . . .
C91 C 0.5821(8) 0.8365(8) 0.8351(5) 0.108(7) Uani 1 1 d G U . . .
H91 H 0.551965 0.814677 0.854082 0.129 Uiso 1 1 calc R U . . .
C92 C 0.6293(9) 0.9020(8) 0.8538(4) 0.091(7) Uani 1 1 d G U . . .
C93 C 0.6739(8) 0.9342(7) 0.8257(6) 0.132(9) Uani 1 1 d G U . . .
H93 H 0.705819 0.978509 0.838340 0.159 Uiso 1 1 calc R U . . .
C94 C 0.6712(8) 0.9009(9) 0.7788(5) 0.114(8) Uani 1 1 d G U . . .
H94 H 0.701392 0.922726 0.759758 0.136 Uiso 1 1 calc R U . . .
C95 C 0.5920(16) 0.9723(14) 0.9136(8) 0.108(9) Uani 1 1 d . . . . .
C96 C 0.6574(9) 0.9947(8) 0.9919(6) 0.054(5) Uani 1 1 d . U . . .
H96 H 0.682268 0.962164 0.979064 0.065 Uiso 1 1 calc R U . . .
C97 C 0.6053(11) 1.0066(10) 0.9627(7) 0.070(5) Uani 1 1 d . U . . .
C98 C 0.5705(12) 1.0547(10) 0.9836(8) 0.083(6) Uani 1 1 d . U . . .
H98 H 0.534145 1.063945 0.966029 0.100 Uiso 1 1 calc R U . . .
C99 C 0.5882(11) 1.0884(9) 1.0290(7) 0.073(6) Uani 1 1 d . U . . .
H99 H 0.564918 1.121920 1.042580 0.088 Uiso 1 1 calc R U . . .
C100 C 0.6377(10) 1.0755(8) 1.0550(6) 0.054(5) Uani 1 1 d . U . . .
H100 H 0.648751 1.099713 1.086705 0.065 Uiso 1 1 calc R U . . .
C101 C 0.8441(10) 1.0382(8) 1.1613(7) 0.057(5) Uani 1 1 d . . . . .
H101 H 0.828096 1.077223 1.168837 0.068 Uiso 1 1 calc R U . . .
C102 C 0.8931(11) 1.0302(9) 1.1920(7) 0.073(6) Uani 1 1 d . . . . .
H102 H 0.910520 1.063154 1.220812 0.088 Uiso 1 1 calc R U . . .
C103 C 0.9174(11) 0.9728(10) 1.1804(7) 0.076(6) Uani 1 1 d . . . . .
H103 H 0.950782 0.966224 1.201563 0.091 Uiso 1 1 calc R U . . .
C104 C 0.8922(9) 0.9254(8) 1.1375(7) 0.049(5) Uani 1 1 d . . . . .
C105 C 0.8413(9) 0.9356(8) 1.1086(6) 0.045(4) Uani 1 1 d . . . . .
H105 H 0.821669 0.903287 1.079758 0.054 Uiso 1 1 calc R U . . .
C106 C 0.9166(12) 0.8636(8) 1.1250(7) 0.058(5) Uani 1 1 d . . . . .
C107 C 0.8820(6) 0.7552(4) 1.0733(5) 0.059(5) Uani 1 1 d G . . . .
C108 C 0.9010(7) 0.7318(6) 1.0286(5) 0.068(5) Uani 1 1 d G . . . .
H108 H 0.909663 0.759879 1.009467 0.082 Uiso 1 1 calc R U . . .
C109 C 0.9071(7) 0.6669(6) 1.0123(3) 0.068(5) Uani 1 1 d G . . . .
H109 H 0.919890 0.651022 0.982085 0.081 Uiso 1 1 calc R U . . .
C110 C 0.8942(6) 0.6253(4) 1.0406(4) 0.046(4) Uani 1 1 d G . . . .
C111 C 0.8752(6) 0.6487(6) 1.0853(4) 0.057(5) Uani 1 1 d G . . . .
H111 H 0.866516 0.620631 1.104452 0.068 Uiso 1 1 calc R U . . .
C112 C 0.8691(6) 0.7137(6) 1.1016(4) 0.058(5) Uani 1 1 d G . . . .
H112 H 0.856289 0.729488 1.131834 0.069 Uiso 1 1 calc R U . . .
C113 C 0.9358(11) 0.5352(10) 1.0452(8) 0.073(6) Uani 1 1 d . . . . .
C114 C 0.8727(10) 0.4237(9) 0.9888(6) 0.052(5) Uani 1 1 d . . . . .
H114 H 0.851002 0.444848 0.971094 0.062 Uiso 1 1 calc R U . . .
C115 C 0.9204(11) 0.4626(9) 1.0277(6) 0.056(5) Uani 1 1 d . . . . .
C116 C 0.9548(11) 0.4329(10) 1.0539(7) 0.075(6) Uani 1 1 d . . . . .
H116 H 0.987808 0.458427 1.081100 0.090 Uiso 1 1 calc R U . . .
C117 C 0.9379(13) 0.3637(12) 1.0378(9) 0.090(7) Uani 1 1 d . . . . .
H117 H 0.959979 0.341000 1.054045 0.108 Uiso 1 1 calc R U . . .
C118 C 0.8880(12) 0.3270(10) 0.9973(7) 0.065(5) Uani 1 1 d . . . . .
H118 H 0.877412 0.280050 0.986061 0.077 Uiso 1 1 calc R U . . .
C119 C 0.6074(13) 0.9696(10) 1.1239(7) 0.073(6) Uani 1 1 d . . . . .
H119 H 0.616431 1.016275 1.136346 0.087 Uiso 1 1 calc R U . . .
C120 C 0.5466(13) 0.9292(11) 1.1349(8) 0.087(7) Uani 1 1 d . . . . .
H120 H 0.513135 0.947494 1.154088 0.105 Uiso 1 1 calc R U . . .
C121 C 0.5328(12) 0.8616(11) 1.1185(7) 0.083(6) Uani 1 1 d . . . . .
H121 H 0.490132 0.832872 1.126574 0.100 Uiso 1 1 calc R U . . .
C122 C 0.5811(11) 0.8353(10) 1.0901(6) 0.056(5) Uani 1 1 d . . . . .
C123 C 0.6402(10) 0.8788(9) 1.0792(6) 0.050(5) Uani 1 1 d . . . . .
H123 H 0.672440 0.861140 1.058663 0.060 Uiso 1 1 calc R U . . .
C124 C 0.5668(14) 0.7619(9) 1.0740(6) 0.056(5) Uani 1 1 d . . . . .
C125 C 0.6286(8) 0.6802(5) 1.0477(5) 0.059(5) Uani 1 1 d G . . . .
C126 C 0.5842(7) 0.6350(7) 1.0077(4) 0.067(5) Uani 1 1 d G . . . .
H126 H 0.552445 0.649138 0.990342 0.080 Uiso 1 1 calc R U . . .
C127 C 0.5866(7) 0.5688(6) 0.9935(4) 0.060(5) Uani 1 1 d G . . . .
H127 H 0.556585 0.538186 0.966442 0.073 Uiso 1 1 calc R U . . .
C128 C 0.6336(8) 0.5478(5) 1.0192(5) 0.067(5) Uani 1 1 d G . . . .
C129 C 0.6780(6) 0.5930(7) 1.0592(4) 0.066(5) Uani 1 1 d G . . . .
H129 H 0.709737 0.578865 1.076637 0.079 Uiso 1 1 calc R U . . .
C130 C 0.6755(7) 0.6592(6) 1.0735(4) 0.070(6) Uani 1 1 d G . . . .
H130 H 0.705598 0.689817 1.100538 0.084 Uiso 1 1 calc R U . . .
C131 C 0.6121(11) 0.4415(10) 1.0284(7) 0.059(5) Uani 1 1 d . . . . .
C132 C 0.6781(10) 0.3682(9) 0.9769(6) 0.048(4) Uani 1 1 d . . . . .
H132 H 0.698031 0.403432 0.964179 0.058 Uiso 1 1 calc R U . . .
C133 C 0.6299(9) 0.3774(8) 1.0101(7) 0.050(5) Uani 1 1 d . . . . .
C134 C 0.5998(11) 0.3263(10) 1.0287(7) 0.069(5) Uani 1 1 d . . . . .
H134 H 0.565290 0.330580 1.051212 0.083 Uiso 1 1 calc R U . . .
C135 C 0.6223(12) 0.2674(10) 1.0131(8) 0.075(6) Uani 1 1 d . . . . .
H135 H 0.603480 0.231779 1.025578 0.090 Uiso 1 1 calc R U . . .
C136 C 0.6698(11) 0.2621(10) 0.9809(7) 0.066(5) Uani 1 1 d . . . . .
H136 H 0.684184 0.222325 0.971049 0.079 Uiso 1 1 calc R U . . .
N2 N 0.8475(9) 0.6447(7) 0.5743(6) 0.065(4) Uani 1 1 d . . . . .
N3 N 0.8633(8) 0.3026(7) 0.8772(5) 0.053(4) Uani 1 1 d . . . . .
N5 N 0.6836(8) 0.5879(7) 0.5590(5) 0.064(4) Uani 1 1 d . . . . .
N6 N 0.7029(8) 0.2504(8) 0.8621(5) 0.059(4) Uani 1 1 d . . . . .
N7 N 0.8110(9) 0.7852(8) 0.3777(5) 0.084(5) Uani 1 1 d . U . . .
N8 N 0.8258(8) 0.7765(6) 0.6016(4) 0.058(4) Uani 1 1 d . U . . .
N9 N 0.8362(8) 1.0643(7) 1.0547(5) 0.048(4) Uani 1 1 d . . . . .
N12 N 0.6726(7) 1.0278(6) 1.0367(5) 0.052(4) Uani 1 1 d . U . . .
N13 N 0.8190(7) 0.9922(7) 1.1215(4) 0.045(3) Uani 1 1 d . . . . .
N14 N 0.8558(7) 0.3589(7) 0.9750(4) 0.046(3) Uani 1 1 d . . . . .
N15 N 0.6566(8) 0.9475(7) 1.0962(5) 0.055(4) Uani 1 1 d . . . . .
N16 N 0.6990(7) 0.3118(7) 0.9613(4) 0.047(4) Uani 1 1 d . . . . .
O1 O 0.9536(11) 0.6144(9) 0.4575(6) 0.132(6) Uani 1 1 d . . . . .
O2 O 1.0306(19) 0.5661(16) 0.4849(9) 0.230(15) Uani 1 1 d . . . . .
O3 O 0.8967(9) 0.5742(8) 0.6792(6) 0.094(5) Uani 1 1 d . . . . .
O4 O 0.9969(11) 0.5478(9) 0.6457(5) 0.118(6) Uani 1 1 d . . . . .
O5 O 0.9129(8) 0.4391(7) 0.8054(5) 0.083(4) Uani 1 1 d . U . . .
O6 O 1.0095(10) 0.4025(8) 0.7744(6) 0.100(5) Uani 1 1 d . U . . .
O7 O 0.5784(7) 0.4546(6) 1.0616(5) 0.069(4) Uani 1 1 d . . . . .
O8 O 0.6377(7) 0.4837(6) 1.0032(4) 0.058(3) Uani 1 1 d . . . . .
O9 O 0.5077(8) 0.7222(6) 1.0732(5) 0.076(4) Uani 1 1 d . . . . .
O10 O 0.6313(7) 0.7469(5) 1.0609(4) 0.064(3) Uani 1 1 d . . . . .
O11 O 0.5446(13) 0.9769(12) 0.8887(6) 0.173(10) Uani 1 1 d . . . . .
O12 O 0.6362(8) 0.9333(8) 0.8995(5) 0.091(5) Uani 1 1 d . . . . .
O13 O 0.5278(13) 0.8305(14) 0.6924(5) 0.186(11) Uani 1 1 d . . . . .
O14 O 0.6249(9) 0.8021(9) 0.7145(5) 0.111(6) Uani 1 1 d . . . . .
O15 O 0.4559(15) 0.7639(14) 0.5198(7) 0.194(12) Uani 1 1 d . . . . .
O16 O 0.5464(8) 0.7327(8) 0.4751(5) 0.100(5) Uani 1 1 d . . . . .
O17 O 0.9672(9) 0.8551(6) 1.1443(5) 0.099(6) Uani 1 1 d . . . . .
O18 O 0.8715(6) 0.8175(6) 1.0877(4) 0.062(3) Uani 1 1 d . . . . .
O19 O 0.9826(8) 0.5713(7) 1.0763(5) 0.085(4) Uani 1 1 d . . . . .
O20 O 0.8920(7) 0.5591(5) 1.0219(4) 0.064(3) Uani 1 1 d . . . . .
O21 O 0.9018(8) 0.9849(7) 0.9293(4) 0.078(4) Uani 1 1 d . . . . .
O22 O 1.0011(10) 1.0751(9) 0.9395(5) 0.131(7) Uani 1 1 d . . . . .
O23 O 0.8825(8) 0.8725(7) 0.7411(4) 0.078(4) Uani 1 1 d . . . . .
O24 O 0.9763(9) 0.9542(8) 0.7281(5) 0.103(5) Uani 1 1 d . . . . .
O25 O 0.9570(18) 0.9760(12) 0.5689(6) 0.282(18) Uani 1 1 d . U . . .
O26 O 0.8893(11) 0.8874(8) 0.5117(5) 0.133(6) Uani 1 1 d . U . . .
O27 O 0.5971(9) 0.4920(7) 0.4251(5) 0.101(5) Uani 1 1 d . . . . .
O28 O 0.5151(11) 0.4096(9) 0.4442(5) 0.127(6) Uani 1 1 d . . . . .
O29 O 0.6428(9) 0.4841(7) 0.6515(5) 0.098(5) Uani 1 1 d . . . . .
O30 O 0.5313(11) 0.4150(10) 0.6120(6) 0.153(9) Uani 1 1 d . . . . .
O31 O 0.6471(8) 0.3405(8) 0.7747(5) 0.085(4) Uani 1 1 d . . . . .
O32 O 0.5773(9) 0.2432(7) 0.7255(6) 0.099(5) Uani 1 1 d . . . . .
N17 N 0.216(2) 0.8682(12) 1.0547(10) 0.162(12) Uani 1 1 d D U . . .
O39 O 0.2215(15) 0.8568(11) 1.0105(8) 0.183(9) Uani 1 1 d D U . . .
O40 O 0.2219(18) 0.9213(13) 1.0754(8) 0.219(12) Uani 1 1 d D U . . .
O41 O 0.2056(12) 0.8235(11) 1.0646(7) 0.155(7) Uani 1 1 d D U . . .
N18 N 0.7985(18) 0.6996(16) 0.2237(11) 0.147(11) Uani 1 1 d . . . . .
O33 O 0.7667(19) 0.6867(16) 0.1873(10) 0.251(16) Uani 1 1 d . . . . .
O34 O 0.7626(12) 0.6854(13) 0.2526(6) 0.162(9) Uani 1 1 d . . . . .
O35 O 0.8663(15) 0.7388(13) 0.2299(8) 0.175(9) Uani 1 1 d . . . . .
N19 N -0.1298(17) 0.6976(13) 0.8762(10) 0.113(8) Uani 1 1 d . . . . .
O36 O -0.1044(14) 0.7245(13) 0.8474(9) 0.182(10) Uani 1 1 d . . . . .
O37 O -0.1975(14) 0.6748(9) 0.8697(7) 0.127(6) Uani 1 1 d . . . . .
O38 O -0.0896(17) 0.6909(14) 0.9019(9) 0.242(19) Uani 1 1 d . . . . .
N20 N 0.5436(13) 0.7978(13) 0.9575(11) 0.115(9) Uani 1 1 d D U . . .
O42 O 0.5111(17) 0.7886(15) 0.9202(7) 0.223(15) Uani 1 1 d D U . . .
O43 O 0.5514(11) 0.8508(11) 0.9834(8) 0.151(8) Uani 1 1 d D U . . .
O44 O 0.5694(12) 0.7571(10) 0.9671(11) 0.223(13) Uani 1 1 d D U . . .
N21 N 0.7737(16) 0.6889(19) 0.4692(8) 0.154(14) Uani 1 1 d D U . . .
O50 O 0.7289(16) 0.720(2) 0.4770(9) 0.27(2) Uani 1 1 d D U . . .
O51 O 0.8410(12) 0.7155(8) 0.4739(5) 0.110(5) Uani 1 1 d D U . . .
O52 O 0.7554(18) 0.6259(16) 0.4569(7) 0.30(3) Uani 1 1 d D U . . .
N22 N 0.777(4) 0.434(6) 0.434(5) 0.56(3) Uani 1 1 d D U . . .
O55 O 0.713(3) 0.396(3) 0.441(2) 0.47(3) Uani 1 1 d D U . . .
O54 O 0.766(4) 0.476(4) 0.412(3) 0.62(4) Uani 1 1 d D U . . .
O56 O 0.844(3) 0.453(3) 0.449(3) 0.48(3) Uani 1 1 d D U . . .
N23 N 0.754(3) 0.428(3) 0.569(2) 0.38(3) Uani 1 1 d D U . . .
O57 O 0.696(2) 0.370(2) 0.5498(16) 0.337(19) Uani 1 1 d D U . . .
O58 O 0.766(2) 0.469(2) 0.5415(19) 0.39(2) Uani 1 1 d D U . . .
O59 O 0.817(2) 0.424(3) 0.5834(14) 0.38(2) Uani 1 1 d D U . . .
N24 N 0.793(3) 0.230(2) 0.7253(17) 0.29(2) Uani 1 1 d D . . . .
O60 O 0.794(2) 0.2809(17) 0.7395(16) 0.32(2) Uani 1 1 d D . . . .
O61 O 0.7960(13) 0.2085(13) 0.7678(10) 0.217(11) Uani 1 1 d D . . . .
O62 O 0.863(2) 0.234(2) 0.7165(13) 0.36(2) Uani 1 1 d D . . . .
S1 S 0.4472(6) 0.3433(5) 0.8409(3) 0.159(3) Uani 1 1 d . . . . .
O45 O 0.4803(16) 0.3116(13) 0.8005(8) 0.215(11) Uani 1 1 d . . . . .
C137 C 0.5135(13) 0.4095(11) 0.8799(6) 0.129(11) Uani 1 1 d . . . . .
H13A H 0.488686 0.428912 0.906058 0.193 Uiso 1 1 calc R U . . .
H13B H 0.553283 0.393667 0.890638 0.193 Uiso 1 1 calc R U . . .
H13C H 0.536114 0.443398 0.865040 0.193 Uiso 1 1 calc R U . . .
C138 C 0.4082(15) 0.4066(13) 0.8274(10) 0.140(10) Uani 1 1 d . . . . .
H13D H 0.385863 0.428141 0.854085 0.210 Uiso 1 1 calc R U . . .
H13E H 0.449042 0.440146 0.819913 0.210 Uiso 1 1 calc R U . . .
H13F H 0.369122 0.384810 0.801143 0.210 Uiso 1 1 calc R U . . .
S2 S 0.2845(8) 0.8229(6) 0.8050(5) 0.233(6) Uani 1 1 d . . . . .
O46 O 0.2728(11) 0.8742(8) 0.8425(5) 0.140(7) Uani 1 1 d . . . . .
C139 C 0.230(2) 0.835(2) 0.7562(12) 0.232(19) Uani 1 1 d . . . . .
H13G H 0.232406 0.801888 0.727318 0.347 Uiso 1 1 calc R U . . .
H13H H 0.176375 0.828209 0.762137 0.347 Uiso 1 1 calc R U . . .
H13I H 0.251354 0.879624 0.754088 0.347 Uiso 1 1 calc R U . . .
C140 C 0.393(2) 0.850(2) 0.7919(19) 0.30(3) Uani 1 1 d . . . . .
H14A H 0.401440 0.814928 0.766203 0.446 Uiso 1 1 calc R U . . .
H14B H 0.403530 0.891576 0.784053 0.446 Uiso 1 1 calc R U . . .
H14C H 0.426328 0.856225 0.819192 0.446 Uiso 1 1 calc R U . . .
S3 S 0.7715(9) 0.4692(5) 1.1222(3) 0.234(6) Uani 1 1 d D U . . .
O53 O 0.7783(9) 0.4926(7) 1.0843(5) 0.105(5) Uani 1 1 d . U . . .
C147 C 0.764(4) 0.3939(18) 1.1250(13) 0.31(3) Uani 1 1 d D U . . .
H14V H 0.759809 0.393381 1.156779 0.468 Uiso 1 1 calc R U . . .
H14W H 0.717929 0.362574 1.105612 0.468 Uiso 1 1 calc R U . . .
H14$ H 0.808240 0.380746 1.114080 0.468 Uiso 1 1 calc R U . . .
C148 C 0.786(3) 0.5258(17) 1.1792(12) 0.36(3) Uani 1 1 d D U . . .
H1A H 0.779184 0.500596 1.201450 0.539 Uiso 1 1 calc R U . . .
H1B H 0.837969 0.556108 1.184906 0.539 Uiso 1 1 calc R U . . .
H1C H 0.749842 0.551559 1.182460 0.539 Uiso 1 1 calc R U . . .
S4 S 0.7909(3) 0.6898(3) 0.7320(2) 0.0923(18) Uani 1 1 d . . . . .
O47 O 0.7508(8) 0.6806(7) 0.6860(4) 0.095(4) Uani 1 1 d . . . . .
C141 C 0.7521(12) 0.6094(11) 0.7425(7) 0.095(7) Uani 1 1 d . . . . .
H14D H 0.775359 0.610933 0.772121 0.143 Uiso 1 1 calc R U . . .
H14E H 0.697102 0.600018 0.743141 0.143 Uiso 1 1 calc R U . . .
H14F H 0.763045 0.574202 0.718035 0.143 Uiso 1 1 calc R U . . .
C142 C 0.7505(12) 0.7416(10) 0.7749(7) 0.096(7) Uani 1 1 d . . . . .
H14G H 0.775443 0.748616 0.805313 0.144 Uiso 1 1 calc R U . . .
H14H H 0.757966 0.784637 0.769229 0.144 Uiso 1 1 calc R U . . .
H14I H 0.696184 0.719805 0.773603 0.144 Uiso 1 1 calc R U . . .
S5 S 0.7930(3) 0.8370(2) 0.96693(16) 0.0639(14) Uani 1 1 d . . . . .
O48 O 0.7650(7) 0.8874(5) 1.0016(3) 0.067(3) Uani 1 1 d . . . . .
C143 C 0.7446(11) 0.8265(9) 0.9138(6) 0.070(5) Uani 1 1 d . . . . .
H14J H 0.760236 0.794077 0.889522 0.105 Uiso 1 1 calc R U . . .
H14K H 0.689833 0.810292 0.915009 0.105 Uiso 1 1 calc R U . . .
H14L H 0.756742 0.869239 0.907235 0.105 Uiso 1 1 calc R U . . .
C144 C 0.7403(12) 0.7576(8) 0.9739(6) 0.080(6) Uani 1 1 d . . . . .
H14M H 0.755033 0.721610 0.952433 0.121 Uiso 1 1 calc R U . . .
H14N H 0.751526 0.757756 1.005435 0.121 Uiso 1 1 calc R U . . .
H14O H 0.685824 0.750792 0.967694 0.121 Uiso 1 1 calc R U . . .
S6 S 0.8001(3) 0.5055(3) 0.89602(18) 0.0732(15) Uani 1 1 d . . . . .
O49 O 0.7709(7) 0.4370(5) 0.9024(4) 0.077(4) Uani 1 1 d . . . . .
C145 C 0.7501(12) 0.5554(8) 0.9298(6) 0.081(6) Uani 1 1 d . . . . .
H14P H 0.767196 0.600341 0.926756 0.121 Uiso 1 1 calc R U . . .
H14Q H 0.695745 0.536133 0.919669 0.121 Uiso 1 1 calc R U . . .
H14R H 0.759385 0.557701 0.962036 0.121 Uiso 1 1 calc R U . . .
C146 C 0.7600(12) 0.4998(9) 0.8422(6) 0.087(6) Uani 1 1 d . . . . .
H14S H 0.777432 0.543164 0.836671 0.131 Uiso 1 1 calc R U . . .
H14T H 0.775378 0.466551 0.818451 0.131 Uiso 1 1 calc R U . . .
H14U H 0.704598 0.486447 0.841258 0.131 Uiso 1 1 calc R U . . .

loop_
_atom_site_aniso_label
_atom_site_aniso_U_11
_atom_site_aniso_U_22
_atom_site_aniso_U_33
_atom_site_aniso_U_23
_atom_site_aniso_U_13
_atom_site_aniso_U_12
Pd1 0.1115(15) 0.0908(13) 0.0555(11) 0.0191(9) -0.0055(10) 0.0067(11)
Pd2 0.0817(11) 0.0576(9) 0.0424(9) 0.0119(7) -0.0082(8) 0.0109(8)
Pd3 0.0593(9) 0.0380(8) 0.0456(8) 0.0087(6) -0.0006(7) 0.0182(7)
Pd4 0.0681(10) 0.0404(8) 0.0620(10) 0.0115(7) -0.0006(8) 0.0193(7)
N1 0.108(14) 0.128(16) 0.053(11) 0.031(10) 0.007(9) 0.035(12)
C1 0.18(2) 0.18(3) 0.082(18) 0.061(17) 0.067(18) 0.09(2)
C2 0.15(2) 0.15(2) 0.09(2) 0.041(16) 0.044(19) 0.06(2)
C3 0.18(3) 0.23(4) 0.11(2) 0.07(2) 0.06(2) 0.12(3)
C4 0.17(2) 0.18(3) 0.09(2) 0.045(18) 0.045(18) 0.11(2)
C5 0.127(18) 0.101(17) 0.067(15) 0.026(12) 0.004(14) 0.040(15)
C6 0.19(3) 0.23(4) 0.050(18) 0.02(2) 0.025(19) 0.10(3)
C7 0.22(4) 0.24(4) 0.08(2) 0.09(2) 0.04(2) 0.15(3)
C8 0.104(18) 0.111(18) 0.030(13) 0.027(11) 0.035(13) 0.042(15)
C9 0.11(2) 0.15(2) 0.071(19) 0.044(17) 0.041(16) 0.064(18)
C10 0.16(3) 0.12(2) 0.071(18) 0.020(16) 0.014(19) 0.053(19)
C11 0.080(16) 0.073(15) 0.091(19) 0.025(13) 0.016(14) 0.046(13)
C12 0.105(18) 0.051(12) 0.058(14) 0.021(11) -0.010(12) 0.015(12)
C13 0.11(2) 0.075(16) 0.086(19) 0.048(14) 0.008(17) 0.027(15)
C14 0.102(19) 0.12(2) 0.072(19) 0.043(19) 0.000(15) 0.051(17)
C15 0.111(19) 0.075(16) 0.09(2) 0.016(16) 0.019(16) 0.036(14)
C16 0.14(2) 0.11(2) 0.089(18) 0.045(18) 0.021(16) 0.070(18)
C17 0.111(19) 0.087(19) 0.09(2) 0.047(17) 0.017(15) 0.061(15)
C18 0.079(16) 0.093(17) 0.077(17) 0.043(16) 0.005(13) 0.011(13)
C19 0.091(17) 0.077(17) 0.068(16) 0.005(14) -0.024(12) 0.017(13)
C20 0.083(18) 0.104(18) 0.076(16) 0.040(15) 0.021(14) 0.024(15)
C21 0.067(14) 0.037(11) 0.047(12) -0.011(10) -0.002(11) 0.016(10)
C22 0.055(13) 0.068(14) 0.038(12) 0.004(10) -0.007(11) 0.016(11)
C23 0.061(14) 0.079(15) 0.061(14) -0.003(12) -0.008(11) 0.027(13)
C24 0.073(16) 0.065(14) 0.084(16) 0.023(13) -0.002(13) 0.045(12)
C25 0.070(14) 0.062(13) 0.065(14) 0.016(10) 0.010(12) 0.040(12)
N4 0.121(15) 0.107(14) 0.018(9) 0.000(10) -0.004(9) -0.006(11)
C26 0.22(3) 0.13(2) 0.061(18) -0.013(16) -0.013(18) -0.07(2)
C27 0.29(3) 0.17(3) 0.053(17) -0.038(19) 0.05(2) -0.09(3)
C28 0.25(3) 0.14(2) 0.08(2) -0.013(19) 0.06(2) -0.05(2)
C29 0.14(2) 0.086(17) 0.059(15) 0.003(14) 0.015(15) 0.013(16)
C30 0.14(2) 0.076(16) 0.050(14) 0.016(13) 0.004(14) -0.005(14)
C31 0.13(2) 0.109(19) 0.053(16) -0.002(14) -0.004(15) -0.036(16)
C32 0.099(18) 0.061(15) 0.090(19) 0.011(15) -0.009(15) -0.022(13)
C33 0.117(17) 0.053(12) 0.021(11) 0.003(9) -0.007(11) 0.010(12)
C34 0.099(15) 0.053(13) 0.039(12) -0.006(11) -0.030(11) -0.014(11)
C35 0.121(18) 0.073(14) 0.060(15) 0.018(13) -0.010(14) -0.003(13)
C36 0.106(17) 0.075(15) 0.059(14) 0.034(13) -0.010(12) -0.006(13)
C37 0.099(16) 0.057(13) 0.042(12) 0.013(11) -0.017(11) -0.011(12)
C38 0.11(2) 0.080(17) 0.077(18) 0.030(15) -0.008(17) 0.014(16)
C39 0.090(19) 0.093(19) 0.055(17) 0.023(15) -0.016(14) 0.001(15)
C40 0.10(2) 0.078(16) 0.09(2) 0.024(16) -0.019(17) 0.010(14)
C41 0.099(19) 0.095(18) 0.066(16) 0.031(15) 0.003(13) 0.023(15)
C42 0.074(17) 0.10(2) 0.053(16) 0.027(15) -0.019(13) 0.004(14)
C43 0.079(17) 0.117(19) 0.09(2) 0.045(17) -0.017(15) 0.027(14)
C44 0.10(2) 0.15(2) 0.086(19) 0.051(19) 0.010(15) 0.045(18)
C45 0.082(16) 0.079(18) 0.054(15) 0.001(14) -0.028(13) 0.007(14)
C46 0.058(13) 0.062(12) 0.051(12) 0.022(11) -0.007(10) 0.026(11)
C47 0.062(13) 0.066(15) 0.062(15) 0.010(12) -0.011(12) 0.017(11)
C48 0.088(16) 0.060(16) 0.074(15) 0.016(13) -0.021(12) 0.003(12)
C49 0.096(18) 0.067(15) 0.085(18) 0.000(15) -0.008(15) 0.011(14)
C50 0.083(15) 0.047(14) 0.070(15) 0.010(11) -0.029(12) -0.007(11)
C51 0.22(3) 0.128(18) 0.103(18) 0.073(15) -0.059(18) -0.053(18)
C52 0.31(3) 0.108(17) 0.093(16) 0.052(15) -0.05(2) -0.04(2)
C53 0.22(3) 0.106(18) 0.098(15) 0.050(13) -0.035(18) -0.026(18)
C54 0.20(2) 0.104(14) 0.065(13) 0.038(11) -0.044(14) -0.036(16)
C55 0.15(2) 0.097(14) 0.060(12) 0.031(11) -0.021(13) -0.030(15)
C56 0.24(3) 0.130(19) 0.072(14) 0.047(13) -0.051(16) -0.092(19)
C57 0.23(3) 0.113(17) 0.075(13) 0.037(12) -0.056(16) -0.073(17)
C58 0.098(15) 0.073(11) 0.029(10) 0.010(8) -0.013(10) -0.026(10)
C59 0.102(15) 0.078(11) 0.042(9) 0.010(9) -0.015(10) -0.036(11)
C60 0.106(15) 0.055(12) 0.051(10) 0.007(8) -0.020(10) -0.011(11)
C61 0.074(13) 0.067(11) 0.038(11) 0.006(8) -0.020(9) 0.004(9)
C62 0.071(12) 0.054(10) 0.044(9) 0.009(8) -0.023(9) 0.013(8)
C63 0.091(18) 0.078(16) 0.048(15) 0.021(14) -0.005(14) 0.027(14)
C64 0.067(14) 0.068(14) 0.046(14) 0.020(12) -0.007(11) -0.001(11)
C65 0.083(15) 0.076(14) 0.051(14) 0.012(12) -0.006(11) 0.024(11)
C66 0.098(16) 0.096(17) 0.034(14) 0.012(12) -0.008(11) 0.028(14)
C67 0.073(15) 0.084(17) 0.062(17) 0.017(15) 0.001(12) 0.013(12)
C68 0.088(16) 0.104(18) 0.065(16) 0.007(15) 0.025(13) 0.032(14)
C69 0.080(15) 0.097(18) 0.073(18) 0.018(13) -0.001(12) 0.038(13)
C70 0.077(17) 0.091(18) 0.063(17) 0.019(15) 0.024(14) 0.006(15)
C71 0.084(16) 0.045(11) 0.032(12) 0.016(10) 0.009(11) 0.023(11)
C72 0.077(16) 0.075(16) 0.050(14) 0.021(13) 0.006(13) 0.006(13)
C73 0.065(15) 0.093(18) 0.082(18) 0.029(15) 0.008(14) -0.024(14)
C74 0.088(17) 0.062(14) 0.054(15) -0.002(12) -0.012(13) -0.011(13)
C75 0.092(17) 0.061(14) 0.062(14) 0.021(13) 0.008(13) -0.006(13)
N10 0.124(15) 0.079(11) 0.055(10) 0.015(10) 0.008(9) 0.027(11)
C76 0.099(18) 0.18(3) 0.084(15) 0.054(18) -0.002(14) 0.007(18)
C77 0.117(19) 0.14(2) 0.072(14) 0.054(15) 0.003(13) 0.025(17)
C78 0.111(19) 0.15(2) 0.058(13) 0.032(15) -0.010(11) 0.032(16)
C79 0.093(15) 0.098(16) 0.048(12) 0.006(12) -0.014(12) 0.016(13)
C80 0.125(18) 0.128(19) 0.052(13) 0.032(14) 0.002(12) 0.056(16)
C81 0.18(3) 0.17(3) 0.063(18) 0.040(17) -0.025(19) 0.08(2)
C82 0.13(2) 0.16(2) 0.061(18) 0.036(16) 0.014(18) 0.06(2)
N11 0.079(11) 0.062(9) 0.033(7) 0.015(7) -0.006(7) 0.010(8)
C83 0.080(13) 0.068(13) 0.035(10) 0.012(9) -0.010(9) 0.005(10)
C84 0.074(14) 0.113(17) 0.035(10) 0.026(11) -0.011(10) 0.019(11)
C85 0.105(17) 0.14(2) 0.045(10) 0.027(12) -0.002(11) 0.045(15)
C86 0.102(17) 0.120(18) 0.051(13) 0.032(13) 0.007(11) 0.046(13)
C87 0.099(16) 0.097(15) 0.032(9) 0.021(10) 0.007(10) 0.034(12)
C88 0.12(2) 0.17(3) 0.08(2) 0.024(19) 0.03(2) 0.08(2)
C89 0.093(17) 0.158(19) 0.041(14) 0.024(12) -0.005(11) 0.053(13)
C90 0.121(18) 0.145(19) 0.064(12) 0.019(12) 0.013(12) 0.050(15)
C91 0.129(19) 0.142(18) 0.056(11) 0.019(12) 0.002(13) 0.059(14)
C92 0.066(15) 0.146(17) 0.071(16) 0.022(13) -0.012(11) 0.059(12)
C93 0.097(18) 0.21(2) 0.065(12) 0.014(13) -0.014(13) 0.031(16)
C94 0.090(17) 0.19(2) 0.058(12) 0.026(13) -0.004(12) 0.038(14)
C95 0.12(2) 0.18(3) 0.045(16) 0.018(16) -0.014(15) 0.10(2)
C96 0.057(11) 0.062(11) 0.050(9) 0.013(8) -0.005(9) 0.032(9)
C97 0.074(13) 0.095(14) 0.054(12) 0.017(10) -0.005(9) 0.050(11)
C98 0.082(14) 0.086(14) 0.100(13) 0.030(11) 0.008(12) 0.050(11)
C99 0.090(14) 0.044(11) 0.093(12) 0.018(10) -0.007(11) 0.036(10)
C100 0.075(12) 0.033(9) 0.066(12) 0.017(8) 0.014(9) 0.031(8)
C101 0.067(13) 0.045(11) 0.054(13) -0.002(11) -0.009(11) 0.027(10)
C102 0.078(14) 0.049(13) 0.070(14) -0.021(11) -0.037(12) 0.027(11)
C103 0.091(16) 0.054(13) 0.064(15) 0.012(12) -0.040(12) 0.001(12)
C104 0.041(11) 0.037(11) 0.071(14) 0.021(11) 0.000(10) 0.011(9)
C105 0.038(11) 0.041(11) 0.055(12) 0.011(9) 0.005(9) 0.014(9)
C106 0.063(14) 0.032(11) 0.069(15) 0.007(11) 0.003(12) 0.005(11)
C107 0.043(12) 0.043(13) 0.081(16) 0.006(12) -0.010(10) 0.012(9)
C108 0.094(15) 0.047(13) 0.070(15) 0.023(11) 0.010(12) 0.025(11)
C109 0.086(15) 0.045(12) 0.066(13) 0.017(11) 0.013(11) 0.007(10)
C110 0.053(11) 0.034(11) 0.040(11) 0.002(10) -0.009(9) 0.007(9)
C111 0.052(12) 0.044(12) 0.079(15) 0.019(10) -0.008(10) 0.022(9)
C112 0.042(11) 0.050(13) 0.071(14) 0.014(11) 0.008(10) 0.002(9)
C113 0.052(13) 0.054(15) 0.085(16) -0.014(13) -0.037(12) 0.011(11)
C114 0.059(12) 0.044(13) 0.052(13) 0.010(10) -0.002(10) 0.021(10)
C115 0.078(14) 0.047(13) 0.044(12) 0.009(11) 0.008(11) 0.025(11)
C116 0.094(16) 0.061(15) 0.056(13) -0.012(11) -0.023(11) 0.032(12)
C117 0.097(18) 0.085(18) 0.10(2) 0.027(15) 0.012(16) 0.054(14)
C118 0.085(15) 0.059(13) 0.062(14) 0.019(12) 0.006(12) 0.041(12)
C119 0.082(16) 0.071(14) 0.072(15) 0.018(12) 0.034(13) 0.038(14)
C120 0.080(17) 0.063(16) 0.13(2) 0.045(15) 0.051(15) 0.028(13)
C121 0.086(16) 0.061(15) 0.105(18) 0.020(13) 0.043(14) 0.029(13)
C122 0.055(13) 0.066(14) 0.057(13) 0.024(11) 0.021(11) 0.026(12)
C123 0.053(13) 0.052(13) 0.059(12) 0.019(10) 0.019(10) 0.034(10)
C124 0.070(16) 0.040(13) 0.054(12) 0.014(10) -0.003(11) 0.011(12)
C125 0.049(13) 0.060(14) 0.080(16) 0.035(13) 0.023(11) 0.021(11)
C126 0.075(14) 0.077(15) 0.057(13) 0.024(11) 0.004(12) 0.034(12)
C127 0.080(14) 0.042(12) 0.057(13) 0.000(10) -0.007(11) 0.030(10)
C128 0.072(15) 0.065(15) 0.063(14) 0.008(12) 0.027(12) 0.028(12)
C129 0.062(13) 0.062(14) 0.085(16) 0.026(12) 0.000(12) 0.031(11)
C130 0.064(14) 0.040(12) 0.083(15) -0.005(11) 0.013(12) 0.001(10)
C131 0.057(14) 0.075(15) 0.059(14) 0.033(13) 0.013(11) 0.024(12)
C132 0.055(12) 0.047(12) 0.054(12) 0.026(9) 0.015(10) 0.021(10)
C133 0.040(11) 0.036(11) 0.075(14) 0.022(10) 0.005(10) 0.009(9)
C134 0.084(15) 0.063(14) 0.077(14) 0.032(12) 0.028(12) 0.035(12)
C135 0.071(15) 0.059(14) 0.099(17) 0.038(12) 0.016(14) 0.012(12)
C136 0.061(14) 0.069(14) 0.080(15) 0.030(12) 0.019(12) 0.030(11)
N2 0.074(11) 0.055(10) 0.064(12) 0.018(9) -0.001(10) 0.017(8)
N3 0.059(10) 0.042(9) 0.052(10) 0.001(8) -0.002(8) 0.023(8)
N5 0.088(12) 0.061(10) 0.029(10) 0.009(9) 0.004(9) 0.005(8)
N6 0.047(9) 0.057(11) 0.065(11) 0.012(9) -0.011(8) 0.009(8)
N7 0.103(13) 0.095(12) 0.054(9) 0.034(8) 0.002(9) 0.016(10)
N8 0.087(11) 0.045(8) 0.035(7) 0.010(6) -0.003(7) 0.010(8)
N9 0.060(10) 0.038(9) 0.040(10) 0.009(8) -0.013(8) 0.007(8)
N12 0.062(9) 0.041(8) 0.056(8) 0.012(7) -0.003(7) 0.023(7)
N13 0.047(9) 0.051(9) 0.033(9) 0.010(8) -0.002(7) 0.014(8)
N14 0.054(9) 0.033(9) 0.051(9) 0.009(8) 0.003(7) 0.014(7)
N15 0.071(11) 0.062(11) 0.051(9) 0.023(8) 0.026(8) 0.045(9)
N16 0.069(10) 0.028(8) 0.043(9) 0.019(7) -0.015(7) 0.006(8)
O1 0.173(17) 0.177(17) 0.082(13) 0.046(12) 0.035(12) 0.101(14)
O2 0.32(4) 0.34(4) 0.18(2) 0.14(2) 0.11(2) 0.26(3)
O3 0.111(13) 0.123(13) 0.068(10) 0.045(10) 0.016(10) 0.050(10)
O4 0.134(15) 0.166(16) 0.090(12) 0.050(11) 0.023(11) 0.091(14)
O5 0.085(10) 0.085(10) 0.108(12) 0.044(9) 0.027(8) 0.056(9)
O6 0.108(13) 0.110(12) 0.106(13) 0.047(10) 0.031(10) 0.053(10)
O7 0.068(9) 0.053(8) 0.081(10) 0.013(7) 0.024(8) 0.016(7)
O8 0.084(9) 0.039(7) 0.058(8) 0.012(7) 0.015(7) 0.030(6)
O9 0.056(9) 0.046(8) 0.121(12) 0.021(8) 0.011(8) 0.013(7)
O10 0.060(9) 0.026(7) 0.101(10) 0.007(6) 0.018(7) 0.017(6)
O11 0.21(2) 0.28(3) 0.072(12) 0.015(14) -0.019(13) 0.18(2)
O12 0.094(11) 0.144(13) 0.046(9) 0.009(8) 0.000(8) 0.075(10)
O13 0.17(2) 0.37(3) 0.034(10) 0.012(14) -0.006(11) 0.16(2)
O14 0.113(13) 0.187(17) 0.041(9) 0.009(10) -0.012(9) 0.083(12)
O15 0.20(2) 0.35(3) 0.107(16) 0.071(17) 0.001(16) 0.19(2)
O16 0.107(12) 0.130(13) 0.054(10) 0.019(9) -0.009(9) 0.030(10)
O17 0.101(11) 0.058(9) 0.125(13) 0.003(8) -0.069(10) 0.032(8)
O18 0.068(8) 0.036(7) 0.077(9) 0.004(7) -0.010(7) 0.020(6)
O19 0.095(11) 0.067(9) 0.088(11) 0.002(8) -0.017(9) 0.038(8)
O20 0.072(9) 0.034(7) 0.074(9) 0.001(6) -0.011(7) 0.012(6)
O21 0.101(11) 0.077(10) 0.038(8) 0.002(7) 0.005(8) 0.015(9)
O22 0.088(12) 0.158(16) 0.081(12) -0.004(11) 0.025(10) -0.032(11)
O23 0.093(10) 0.085(10) 0.043(9) 0.010(8) -0.008(8) 0.019(8)
O24 0.105(13) 0.104(12) 0.057(10) 0.011(9) -0.026(9) -0.021(10)
O25 0.44(4) 0.173(18) 0.074(13) 0.053(13) -0.060(18) -0.17(2)
O26 0.189(16) 0.101(11) 0.067(9) 0.036(8) -0.036(10) -0.033(11)
O27 0.122(13) 0.090(11) 0.050(9) 0.013(9) -0.007(9) -0.023(9)
O28 0.162(16) 0.118(14) 0.066(10) 0.033(10) 0.006(10) -0.019(13)
O29 0.119(13) 0.090(11) 0.070(10) 0.047(9) -0.027(10) -0.013(9)
O30 0.146(16) 0.131(15) 0.155(17) 0.099(14) -0.056(13) -0.055(13)
O31 0.094(11) 0.077(11) 0.074(10) 0.025(9) -0.031(8) 0.009(9)
O32 0.104(12) 0.094(11) 0.087(11) 0.021(9) -0.024(10) 0.017(9)
N17 0.36(3) 0.060(16) 0.12(2) 0.059(16) 0.09(2) 0.10(2)
O39 0.25(2) 0.16(2) 0.147(19) 0.064(16) 0.036(19) 0.055(17)
O40 0.32(3) 0.14(2) 0.18(2) 0.022(18) 0.10(2) 0.07(2)
O41 0.196(19) 0.109(15) 0.148(17) 0.044(14) -0.005(14) 0.023(14)
N18 0.12(2) 0.21(3) 0.10(2) 0.09(2) -0.03(2) 0.00(2)
O33 0.23(3) 0.33(4) 0.13(2) 0.11(2) 0.01(2) -0.05(3)
O34 0.132(17) 0.27(3) 0.062(12) 0.072(15) -0.004(11) -0.003(16)
O35 0.15(2) 0.21(2) 0.16(2) 0.047(18) 0.049(17) 0.048(18)
N19 0.09(2) 0.13(2) 0.10(2) 0.039(17) 0.018(18) -0.002(17)
O36 0.16(2) 0.22(2) 0.17(2) 0.11(2) 0.012(17) 0.010(17)
O37 0.134(17) 0.103(14) 0.138(16) 0.035(11) 0.025(14) 0.025(13)
O38 0.24(3) 0.24(3) 0.19(2) 0.13(2) -0.14(2) -0.09(2)
N20 0.116(18) 0.084(17) 0.19(3) 0.088(19) 0.081(19) 0.047(16)
O42 0.27(3) 0.29(3) 0.079(14) 0.091(18) 0.037(17) 0.00(2)
O43 0.130(16) 0.114(16) 0.22(2) 0.053(16) -0.008(15) 0.050(14)
O44 0.141(18) 0.111(16) 0.47(4) 0.15(2) 0.08(2) 0.059(14)
N21 0.09(2) 0.26(4) 0.070(17) 0.09(2) -0.039(16) -0.04(2)
O50 0.19(3) 0.65(6) 0.102(18) 0.17(3) 0.032(16) 0.26(3)
O51 0.143(16) 0.108(13) 0.077(11) 0.021(9) -0.003(12) 0.040(12)
O52 0.31(4) 0.32(4) 0.066(14) 0.05(2) -0.037(17) -0.21(3)
N22 0.54(4) 0.57(4) 0.57(4) 0.18(3) 0.03(3) 0.17(3)
O55 0.44(4) 0.52(5) 0.50(5) 0.14(4) 0.03(4) 0.25(4)
O54 0.64(6) 0.66(6) 0.61(6) 0.25(4) 0.02(5) 0.20(5)
O56 0.51(4) 0.47(5) 0.54(5) 0.22(4) 0.06(4) 0.20(4)
N23 0.36(3) 0.38(3) 0.38(4) 0.12(2) 0.02(3) 0.10(2)
O57 0.30(3) 0.32(3) 0.43(4) 0.15(3) 0.01(3) 0.11(3)
O58 0.30(4) 0.33(4) 0.50(5) 0.14(3) -0.01(3) -0.01(3)
O59 0.32(3) 0.51(5) 0.24(3) 0.12(3) -0.01(3) 0.02(3)
N24 0.40(6) 0.24(4) 0.39(5) 0.19(4) 0.22(5) 0.23(4)
O60 0.32(4) 0.19(3) 0.46(6) 0.11(3) -0.02(4) 0.11(3)
O61 0.150(19) 0.21(2) 0.24(3) 0.02(2) -0.041(18) 0.024(18)
O62 0.29(4) 0.48(6) 0.23(3) 0.02(4) 0.08(3) 0.08(4)
S1 0.178(8) 0.161(8) 0.097(6) 0.018(6) 0.017(6) 0.004(7)
O45 0.31(3) 0.24(3) 0.110(17) 0.020(16) 0.076(19) 0.13(2)
C137 0.14(2) 0.102(18) 0.047(13) -0.021(12) 0.027(14) -0.074(16)
C138 0.12(2) 0.14(2) 0.17(3) 0.05(2) -0.017(19) 0.043(19)
S2 0.228(13) 0.186(11) 0.237(13) -0.026(10) -0.039(11) 0.080(9)
O46 0.199(18) 0.103(12) 0.092(12) -0.054(10) -0.019(11) 0.094(13)
C139 0.17(3) 0.27(5) 0.17(3) 0.00(3) -0.04(3) -0.01(3)
C140 0.17(4) 0.30(6) 0.42(8) 0.07(5) 0.03(4) 0.10(4)
S3 0.45(2) 0.140(8) 0.099(7) 0.058(6) -0.010(9) 0.047(10)
O53 0.118(12) 0.111(12) 0.097(11) 0.054(10) 0.017(9) 0.026(10)
C147 0.56(8) 0.18(4) 0.15(3) -0.01(3) 0.01(5) 0.09(5)
C148 0.64(8) 0.13(3) 0.21(4) 0.04(3) -0.24(5) 0.00(4)
S4 0.097(4) 0.100(4) 0.069(4) 0.026(3) -0.003(3) 0.012(4)
O47 0.111(11) 0.125(12) 0.046(8) 0.041(8) -0.014(8) 0.018(9)
C141 0.079(15) 0.14(2) 0.073(15) 0.043(14) 0.011(12) 0.027(14)
C142 0.108(18) 0.097(16) 0.092(17) 0.039(14) -0.004(14) 0.033(14)
S5 0.065(3) 0.058(3) 0.060(3) 0.009(3) 0.001(3) 0.014(3)
O48 0.106(10) 0.052(7) 0.037(7) 0.003(6) 0.007(7) 0.025(7)
C143 0.095(15) 0.070(13) 0.051(12) 0.016(10) 0.007(11) 0.035(11)
C144 0.135(19) 0.051(12) 0.074(14) 0.027(10) 0.031(13) 0.048(12)
S6 0.079(4) 0.067(4) 0.078(4) 0.023(3) 0.005(3) 0.028(3)
O49 0.097(10) 0.042(7) 0.099(10) 0.027(7) 0.013(8) 0.025(7)
C145 0.114(17) 0.057(12) 0.072(14) 0.005(10) 0.033(13) 0.039(12)
C146 0.115(18) 0.076(14) 0.072(14) 0.018(11) 0.002(13) 0.034(13)

loop_
_atom_type_symbol
_atom_type_description
_atom_type_scat_dispersion_real
_atom_type_scat_dispersion_imag
_atom_type_scat_source
C C 0.0033 0.0016 'International Tables Vol C Tables 4.2.6.8 and 6.1.1.4'
H H 0.0000 0.0000 'International Tables Vol C Tables 4.2.6.8 and 6.1.1.4'
N N 0.0061 0.0033 'International Tables Vol C Tables 4.2.6.8 and 6.1.1.4'
O O 0.0106 0.0060 'International Tables Vol C Tables 4.2.6.8 and 6.1.1.4'
Pd Pd -0.9988 1.0072 'International Tables Vol C Tables 4.2.6.8 and 6.1.1.4'
S S 0.1246 0.1234 'International Tables Vol C Tables 4.2.6.8 and 6.1.1.4'

loop_
_geom_angle_atom_site_label_1
_geom_angle_atom_site_label_2
_geom_angle_atom_site_label_3
_geom_angle
_geom_angle_site_symmetry_1
_geom_angle_site_symmetry_3
_geom_angle_publ_flag
N10 Pd1 N7 87.7(7) . . ?
N10 Pd1 N1 177.0(7) . . ?
N7 Pd1 N1 90.1(7) . . ?
N10 Pd1 N4 88.9(7) . . ?
N7 Pd1 N4 176.1(7) . . ?
N1 Pd1 N4 93.2(8) . . ?
N8 Pd2 N11 88.8(6) . . ?
N8 Pd2 N5 177.6(6) . . ?
N11 Pd2 N5 90.6(6) . . ?
N8 Pd2 N2 90.9(6) . . ?
N11 Pd2 N2 178.7(6) . . ?
N5 Pd2 N2 89.6(6) . . ?
N15 Pd3 N12 89.1(5) . . ?
N15 Pd3 N9 176.5(6) . . ?
N12 Pd3 N9 91.0(5) . . ?
N15 Pd3 N13 90.6(5) . . ?
N12 Pd3 N13 176.6(6) . . ?
N9 Pd3 N13 89.5(5) . . ?
N16 Pd4 N3 177.4(6) . . ?
N16 Pd4 N14 86.7(5) . . ?
N3 Pd4 N14 91.9(5) . . ?
N16 Pd4 N6 93.3(5) . . ?
N3 Pd4 N6 88.0(5) . . ?
N14 Pd4 N6 179.9(7) . . ?
C1 N1 C5 118(2) . . ?
C1 N1 Pd1 118.4(18) . . ?
C5 N1 Pd1 123.8(16) . . ?
N1 C1 C2 120(3) . . ?
N1 C1 H1 119.8 . . ?
C2 C1 H1 119.8 . . ?
C3 C2 C1 121(3) . . ?
C3 C2 H2 119.4 . . ?
C1 C2 H2 119.4 . . ?
C2 C3 C4 120(3) . . ?
C2 C3 H3 119.9 . . ?
C4 C3 H3 119.9 . . ?
C3 C4 C5 118(3) . . ?
C3 C4 C6 123(3) . . ?
C5 C4 C6 119(3) . . ?
N1 C5 C4 122(2) . . ?
N1 C5 H5 118.9 . . ?
C4 C5 H5 118.9 . . ?
O1 C6 C4 114(3) . . ?
O1 C6 H6A 108.8 . . ?
C4 C6 H6A 108.8 . . ?
O1 C6 H6B 108.8 . . ?
C4 C6 H6B 108.8 . . ?
H6A C6 H6B 107.7 . . ?
O2 C7 O1 123(3) . . ?
O2 C7 C9 125(3) . . ?
O1 C7 C9 112(3) . . ?
N2 C8 C9 126(2) . . ?
N2 C8 H8 117.1 . . ?
C9 C8 H8 117.1 . . ?
C8 C9 C10 116(2) . . ?
C8 C9 C7 126(3) . . ?
C10 C9 C7 119(3) . . ?
C11 C10 C9 118(3) . . ?
C11 C10 H10 120.8 . . ?
C9 C10 H10 120.8 . . ?
C12 C11 C10 121(2) . . ?
C12 C11 C13 119(2) . . ?
C10 C11 C13 120(2) . . ?
C11 C12 N2 121(2) . . ?
C11 C12 H12 119.4 . . ?
N2 C12 H12 119.4 . . ?
O4 C13 O3 125(2) . . ?
O4 C13 C11 118(3) . . ?
O3 C13 C11 116(2) . . ?
C15 C14 O3 116(3) . . ?
C15 C14 C19 121(2) . . ?
O3 C14 C19 122(2) . . ?
C14 C15 C16 120(2) . . ?
C14 C15 H15 120.0 . . ?
C16 C15 H15 120.0 . . ?
C17 C16 C15 118(2) . . ?
C17 C16 H16 120.9 . . ?
C15 C16 H16 120.9 . . ?
O5 C17 C16 119(2) . . ?
O5 C17 C18 119(2) . . ?
C16 C17 C18 122(2) . . ?
C19 C18 C17 119(2) . . ?
C19 C18 H18 120.4 . . ?
C17 C18 H18 120.4 . . ?
C18 C19 C14 119(2) . . ?
C18 C19 H19 120.3 . . ?
C14 C19 H19 120.3 . . ?
O6 C20 O5 124(2) . . ?
O6 C20 C22 123(2) . . ?
O5 C20 C22 113(2) . . ?
N3 C21 C22 126.6(17) . . ?
N3 C21 H21 116.7 . . ?
C22 C21 H21 116.7 . . ?
C21 C22 C23 114.9(19) . . ?
C21 C22 C20 124(2) . . ?
C23 C22 C20 121(2) . . ?
C22 C23 C24 118.7(19) . . ?
C22 C23 H23 120.7 . . ?
C24 C23 H23 120.7 . . ?
C25 C24 C23 121.2(18) . . ?
C25 C24 H24 119.4 . . ?
C23 C24 H24 119.4 . . ?
C24 C25 N3 121.7(18) . . ?
C24 C25 H25 119.1 . . ?
N3 C25 H25 119.1 . . ?
C30 N4 C26 121(2) . . ?
C30 N4 Pd1 122.6(14) . . ?
C26 N4 Pd1 112.9(17) . . ?
C27 C26 N4 116(3) . . ?
C27 C26 H26 122.2 . . ?
N4 C26 H26 122.2 . . ?
C26 C27 C28 122(3) . . ?
C26 C27 H27 119.0 . . ?
C28 C27 H27 119.0 . . ?
C27 C28 C29 118(3) . . ?
C27 C28 H28 121.1 . . ?
C29 C28 H28 121.1 . . ?
C30 C29 C28 117(2) . . ?
C30 C29 C31 127(2) . . ?
C28 C29 C31 116(2) . . ?
C29 C30 N4 124(2) . . ?
C29 C30 H30 118.2 . . ?
N4 C30 H30 118.2 . . ?
O27 C31 C29 105.3(17) . . ?
O27 C31 H31A 110.7 . . ?
C29 C31 H31A 110.7 . . ?
O27 C31 H31B 110.7 . . ?
C29 C31 H31B 110.7 . . ?
H31A C31 H31B 108.8 . . ?
O28 C32 O27 123(2) . . ?
O28 C32 C34 121(2) . . ?
O27 C32 C34 115(2) . . ?
N5 C33 C34 121.7(17) . . ?
N5 C33 H33 119.2 . . ?
C34 C33 H33 119.2 . . ?
C33 C34 C35 119.5(17) . . ?
C33 C34 C32 121(2) . . ?
C35 C34 C32 119.4(19) . . ?
C36 C35 C34 117.9(19) . . ?
C36 C35 H35 121.0 . . ?
C34 C35 H35 121.0 . . ?
C37 C36 C35 118.8(19) . . ?
C37 C36 C38 122(2) . . ?
C35 C36 C38 119(2) . . ?
C36 C37 N5 124.1(17) . . ?
C36 C37 H37 117.9 . . ?
N5 C37 H37 117.9 . . ?
O30 C38 O29 126(2) . . ?
O30 C38 C36 121(2) . . ?
O29 C38 C36 112(2) . . ?
C44 C39 C40 124(2) . . ?
C44 C39 O29 119(3) . . ?
C40 C39 O29 117(3) . . ?
C39 C40 C41 118(2) . . ?
C39 C40 H40 121.0 . . ?
C41 C40 H40 121.0 . . ?
C42 C41 C40 118(2) . . ?
C42 C41 H41 120.8 . . ?
C40 C41 H41 120.8 . . ?
C41 C42 C43 124(2) . . ?
C41 C42 O31 121(2) . . ?
C43 C42 O31 116(3) . . ?
C42 C43 C44 117(2) . . ?
C42 C43 H43 121.5 . . ?
C44 C43 H43 121.5 . . ?
C39 C44 C43 119(2) . . ?
C39 C44 H44 120.7 . . ?
C43 C44 H44 120.7 . . ?
O32 C45 O31 125(2) . . ?
O32 C45 C47 120(2) . . ?
O31 C45 C47 114.5(19) . . ?
N6 C46 C47 119.6(17) . . ?
N6 C46 H46 120.2 . . ?
C47 C46 H46 120.2 . . ?
C46 C47 C48 119.5(19) . . ?
C46 C47 C45 118.8(19) . . ?
C48 C47 C45 121(2) . . ?
C49 C48 C47 118(2) . . ?
C49 C48 H48 120.8 . . ?
C47 C48 H48 120.8 . . ?
C50 C49 C48 121(2) . . ?
C50 C49 H49 119.3 . . ?
C48 C49 H49 119.3 . . ?
C49 C50 N6 119.0(19) . . ?
C49 C50 H50 120.5 . . ?
N6 C50 H50 120.5 . . ?
C52 C51 N7 128(2) . . ?
C52 C51 H51 115.9 . . ?
N7 C51 H51 115.9 . . ?
C51 C52 C53 114(2) . . ?
C51 C52 H52 122.9 . . ?
C53 C52 H52 122.9 . . ?
C54 C53 C52 120(3) . . ?
C54 C53 H53 120.0 . . ?
C52 C53 H53 120.0 . . ?
C53 C54 C55 122(2) . . ?
C53 C54 C56 118(2) . . ?
C55 C54 C56 119(2) . . ?
C54 C55 N7 120(2) . . ?
C54 C55 H55 120.1 . . ?
N7 C55 H55 120.1 . . ?
O26 C56 C54 110.9(19) . . ?
O26 C56 H56A 109.5 . . ?
C54 C56 H56A 109.5 . . ?
O26 C56 H56B 109.5 . . ?
C54 C56 H56B 109.5 . . ?
H56A C56 H56B 108.0 . . ?
O25 C57 O26 120(2) . . ?
O25 C57 C59 122(2) . . ?
O26 C57 C59 118(2) . . ?
N8 C58 C59 122.5(16) . . ?
N8 C58 H58 118.8 . . ?
C59 C58 H58 118.8 . . ?
C60 C59 C58 117.5(18) . . ?
C60 C59 C57 121.3(19) . . ?
C58 C59 C57 120.8(19) . . ?
C61 C60 C59 120.9(18) . . ?
C61 C60 H60 119.6 . . ?
C59 C60 H60 119.6 . . ?
C60 C61 C62 118.2(17) . . ?
C60 C61 C63 117.4(18) . . ?
C62 C61 C63 124.4(19) . . ?
N8 C62 C61 123.8(17) . . ?
N8 C62 H62 118.1 . . ?
C61 C62 H62 118.1 . . ?
O24 C63 O23 124.0(19) . . ?
O24 C63 C61 125(2) . . ?
O23 C63 C61 111(2) . . ?
O23 C64 C65 117.5(12) . . ?
O23 C64 C69 122.0(12) . . ?
C65 C64 C69 120.0 . . ?
C66 C65 C64 120.0 . . ?
C66 C65 H65 120.0 . . ?
C64 C65 H65 120.0 . . ?
C65 C66 C67 120.0 . . ?
C65 C66 H66 120.0 . . ?
C67 C66 H66 120.0 . . ?
O21 C67 C68 119.0(14) . . ?
O21 C67 C66 120.7(14) . . ?
C68 C67 C66 120.0 . . ?
C67 C68 C69 120.0 . . ?
C67 C68 H68 120.0 . . ?
C69 C68 H68 120.0 . . ?
C68 C69 C64 120.0 . . ?
C68 C69 H69 120.0 . . ?
C64 C69 H69 120.0 . . ?
O22 C70 O21 124(2) . . ?
O22 C70 C72 122(2) . . ?
O21 C70 C72 114(2) . . ?
N9 C71 C72 123.7(17) . . ?
N9 C71 H71 118.1 . . ?
C72 C71 H71 118.1 . . ?
C71 C72 C73 117.9(19) . . ?
C71 C72 C70 123(2) . . ?
C73 C72 C70 119(2) . . ?
C74 C73 C72 118.0(18) . . ?
C74 C73 H73 121.0 . . ?
C72 C73 H73 121.0 . . ?
C73 C74 C75 120.0(18) . . ?
C73 C74 H74 120.0 . . ?
C75 C74 H74 120.0 . . ?
N9 C75 C74 120.7(19) . . ?
N9 C75 H75 119.7 . . ?
C74 C75 H75 119.7 . . ?
C80 N10 C76 117(2) . . ?
C80 N10 Pd1 126.1(15) . . ?
C76 N10 Pd1 116.8(16) . . ?
C77 C76 N10 122(2) . . ?
C77 C76 H76 119.2 . . ?
N10 C76 H76 119.2 . . ?
C76 C77 C78 119(2) . . ?
C76 C77 H77 120.4 . . ?
C78 C77 H77 120.4 . . ?
C77 C78 C79 120(2) . . ?
C77 C78 H78 119.8 . . ?
C79 C78 H78 119.8 . . ?
C80 C79 C78 115(2) . . ?
C80 C79 C81 126(2) . . ?
C78 C79 C81 118(2) . . ?
N10 C80 C79 126(2) . . ?
N10 C80 H80 117.0 . . ?
C79 C80 H80 117.0 . . ?
O16 C81 C79 110(2) . . ?
O16 C81 H81A 109.7 . . ?
C79 C81 H81A 109.7 . . ?
O16 C81 H81B 109.7 . . ?
C79 C81 H81B 109.7 . . ?
H81A C81 H81B 108.2 . . ?
O15 C82 O16 125(2) . . ?
O15 C82 C84 127(3) . . ?
O16 C82 C84 108(2) . . ?
C83 N11 C87 118.4(16) . . ?
C83 N11 Pd2 123.4(13) . . ?
C87 N11 Pd2 118.1(12) . . ?
N11 C83 C84 122.6(18) . . ?
N11 C83 H83 118.7 . . ?
C84 C83 H83 118.7 . . ?
C83 C84 C85 119.2(18) . . ?
C83 C84 C82 126(2) . . ?
C85 C84 C82 114(2) . . ?
C86 C85 C84 119(2) . . ?
C86 C85 H85 120.6 . . ?
C84 C85 H85 120.6 . . ?
C87 C86 C85 118(2) . . ?
C87 C86 C88 120(2) . . ?
C85 C86 C88 122(2) . . ?
N11 C87 C86 122.9(18) . . ?
N11 C87 H87 118.5 . . ?
C86 C87 H87 118.5 . . ?
O13 C88 O14 122(3) . . ?
O13 C88 C86 123(3) . . ?
O14 C88 C86 114(3) . . ?
O14 C89 C90 120.5(14) . . ?
O14 C89 C94 119.4(14) . . ?
C90 C89 C94 120.0 . . ?
C91 C90 C89 120.0 . . ?
C91 C90 H90 120.0 . . ?
C89 C90 H90 120.0 . . ?
C90 C91 C92 120.0 . . ?
C90 C91 H91 120.0 . . ?
C92 C91 H91 120.0 . . ?
O12 C92 C91 120.7(14) . . ?
O12 C92 C93 119.1(14) . . ?
C91 C92 C93 120.0 . . ?
C94 C93 C92 120.0 . . ?
C94 C93 H93 120.0 . . ?
C92 C93 H93 120.0 . . ?
C93 C94 C89 120.0 . . ?
C93 C94 H94 120.0 . . ?
C89 C94 H94 120.0 . . ?
O11 C95 O12 123(2) . . ?
O11 C95 C97 123(2) . . ?
O12 C95 C97 113.4(19) . . ?
N12 C96 C97 122.4(16) . . ?
N12 C96 H96 118.8 . . ?
C97 C96 H96 118.8 . . ?
C98 C97 C96 115.9(18) . . ?
C98 C97 C95 122.4(19) . . ?
C96 C97 C95 121.6(18) . . ?
C99 C98 C97 120.5(19) . . ?
C99 C98 H98 119.8 . . ?
C97 C98 H98 119.8 . . ?
C100 C99 C98 121.3(19) . . ?
C100 C99 H99 119.4 . . ?
C98 C99 H99 119.4 . . ?
C99 C100 N12 121.1(17) . . ?
C99 C100 H100 119.5 . . ?
N12 C100 H100 119.5 . . ?
N13 C101 C102 120.6(16) . . ?
N13 C101 H101 119.7 . . ?
C102 C101 H101 119.7 . . ?
C101 C102 C103 119.4(16) . . ?
C101 C102 H102 120.3 . . ?
C103 C102 H102 120.3 . . ?
C104 C103 C102 119.5(17) . . ?
C104 C103 H103 120.3 . . ?
C102 C103 H103 120.3 . . ?
C105 C104 C103 118.2(16) . . ?
C105 C104 C106 121.6(18) . . ?
C103 C104 C106 120.1(18) . . ?
N13 C105 C104 120.1(15) . . ?
N13 C105 H105 120.0 . . ?
C104 C105 H105 120.0 . . ?
O17 C106 O18 124.1(16) . . ?
O17 C106 C104 125.6(18) . . ?
O18 C106 C104 110.2(18) . . ?
O18 C107 C108 119.2(11) . . ?
O18 C107 C112 120.7(11) . . ?
C108 C107 C112 120.0 . . ?
C109 C108 C107 120.0 . . ?
C109 C108 H108 120.0 . . ?
C107 C108 H108 120.0 . . ?
C108 C109 C110 120.0 . . ?
C108 C109 H109 120.0 . . ?
C110 C109 H109 120.0 . . ?
O20 C110 C109 118.7(11) . . ?
O20 C110 C111 120.9(11) . . ?
C109 C110 C111 120.0 . . ?
C112 C111 C110 120.0 . . ?
C112 C111 H111 120.0 . . ?
C110 C111 H111 120.0 . . ?
C111 C112 C107 120.0 . . ?
C111 C112 H112 120.0 . . ?
C107 C112 H112 120.0 . . ?
O19 C113 O20 121.8(18) . . ?
O19 C113 C115 125(2) . . ?
O20 C113 C115 113.3(17) . . ?
N14 C114 C115 122.9(16) . . ?
N14 C114 H114 118.5 . . ?
C115 C114 H114 118.5 . . ?
C114 C115 C116 119.9(16) . . ?
C114 C115 C113 123.4(18) . . ?
C116 C115 C113 116.7(18) . . ?
C117 C116 C115 116.3(18) . . ?
C117 C116 H116 121.9 . . ?
C115 C116 H116 121.9 . . ?
C116 C117 C118 120.4(19) . . ?
C116 C117 H117 119.8 . . ?
C118 C117 H117 119.8 . . ?
N14 C118 C117 119.7(17) . . ?
N14 C118 H118 120.2 . . ?
C117 C118 H118 120.2 . . ?
C120 C119 N15 123.6(19) . . ?
C120 C119 H119 118.2 . . ?
N15 C119 H119 118.2 . . ?
C119 C120 C121 120(2) . . ?
C119 C120 H120 120.1 . . ?
C121 C120 H120 120.1 . . ?
C120 C121 C122 120(2) . . ?
C120 C121 H121 120.1 . . ?
C122 C121 H121 120.1 . . ?
C123 C122 C121 117.3(18) . . ?
C123 C122 C124 123.7(18) . . ?
C121 C122 C124 119.0(19) . . ?
C122 C123 N15 124.1(16) . . ?
C122 C123 H123 117.9 . . ?
N15 C123 H123 117.9 . . ?
O9 C124 O10 125.1(17) . . ?
O9 C124 C122 125(2) . . ?
O10 C124 C122 110.1(18) . . ?
O10 C125 C126 121.2(12) . . ?
O10 C125 C130 118.6(12) . . ?
C126 C125 C130 120.0 . . ?
C125 C126 C127 120.0 . . ?
C125 C126 H126 120.0 . . ?
C127 C126 H126 120.0 . . ?
C128 C127 C126 120.0 . . ?
C128 C127 H127 120.0 . . ?
C126 C127 H127 120.0 . . ?
O8 C128 C127 118.7(11) . . ?
O8 C128 C129 121.2(11) . . ?
C127 C128 C129 120.0 . . ?
C130 C129 C128 120.0 . . ?
C130 C129 H129 120.0 . . ?
C128 C129 H129 120.0 . . ?
C129 C130 C125 120.0 . . ?
C129 C130 H130 120.0 . . ?
C125 C130 H130 120.0 . . ?
O7 C131 O8 123.8(18) . . ?
O7 C131 C133 124.0(18) . . ?
O8 C131 C133 112.1(18) . . ?
N16 C132 C133 123.7(15) . . ?
N16 C132 H132 118.2 . . ?
C133 C132 H132 118.2 . . ?
C132 C133 C134 118.9(16) . . ?
C132 C133 C131 122.1(17) . . ?
C134 C133 C131 118.9(18) . . ?
C133 C134 C135 117.8(18) . . ?
C133 C134 H134 121.1 . . ?
C135 C134 H134 121.1 . . ?
C136 C135 C134 120.1(19) . . ?
C136 C135 H135 120.0 . . ?
C134 C135 H135 120.0 . . ?
C135 C136 N16 122.9(18) . . ?
C135 C136 H136 118.5 . . ?
N16 C136 H136 118.5 . . ?
C8 N2 C12 117.8(18) . . ?
C8 N2 Pd2 123.7(16) . . ?
C12 N2 Pd2 118.2(16) . . ?
C21 N3 C25 116.9(16) . . ?
C21 N3 Pd4 121.6(13) . . ?
C25 N3 Pd4 121.5(15) . . ?
C33 N5 C37 117.6(15) . . ?
C33 N5 Pd2 122.0(13) . . ?
C37 N5 Pd2 119.8(12) . . ?
C46 N6 C50 122.1(16) . . ?
C46 N6 Pd4 120.3(13) . . ?
C50 N6 Pd4 117.7(13) . . ?
C51 N7 C55 114.4(19) . . ?
C51 N7 Pd1 122.8(16) . . ?
C55 N7 Pd1 122.9(14) . . ?
C62 N8 C58 116.2(14) . . ?
C62 N8 Pd2 121.5(11) . . ?
C58 N8 Pd2 122.2(11) . . ?
C71 N9 C75 119.5(16) . . ?
C71 N9 Pd3 119.7(12) . . ?
C75 N9 Pd3 120.7(14) . . ?
C96 N12 C100 118.8(14) . . ?
C96 N12 Pd3 121.0(11) . . ?
C100 N12 Pd3 120.2(11) . . ?
C101 N13 C105 122.2(14) . . ?
C101 N13 Pd3 118.3(12) . . ?
C105 N13 Pd3 119.5(11) . . ?
C114 N14 C118 120.8(15) . . ?
C114 N14 Pd4 120.2(12) . . ?
C118 N14 Pd4 119.0(13) . . ?
C119 N15 C123 115.3(16) . . ?
C119 N15 Pd3 123.8(14) . . ?
C123 N15 Pd3 120.9(12) . . ?
C132 N16 C136 116.6(15) . . ?
C132 N16 Pd4 122.3(11) . . ?
C136 N16 Pd4 120.5(12) . . ?
C7 O1 C6 117(2) . . ?
C13 O3 C14 114.3(18) . . ?
C20 O5 C17 116.5(17) . . ?
C131 O8 C128 118.5(14) . . ?
C124 O10 C125 117.2(12) . . ?
C95 O12 C92 116.8(15) . . ?
C88 O14 C89 119.7(18) . . ?
C82 O16 C81 113.9(19) . . ?
C106 O18 C107 118.4(13) . . ?
C113 O20 C110 116.9(13) . . ?
C70 O21 C67 121.4(15) . . ?
C63 O23 C64 115.3(14) . . ?
C57 O26 C56 116.7(18) . . ?
C32 O27 C31 113.7(16) . . ?
C38 O29 C39 115.4(17) . . ?
C45 O31 C42 118.1(17) . . ?
O41 N17 O40 131(3) . . ?
O41 N17 O39 112(3) . . ?
O40 N17 O39 117(2) . . ?
O33 N18 O34 118(3) . . ?
O33 N18 O35 115(3) . . ?
O34 N18 O35 126(3) . . ?
O38 N19 O37 127(3) . . ?
O38 N19 O36 120(3) . . ?
O37 N19 O36 112(3) . . ?
O43 N20 O42 114(3) . . ?
O43 N20 O44 122(3) . . ?
O42 N20 O44 124(3) . . ?
O50 N21 O51 122(4) . . ?
O50 N21 O52 124(3) . . ?
O51 N21 O52 114(4) . . ?
O56 N22 O55 138(8) . . ?
O56 N22 O54 108(6) . . ?
O55 N22 O54 112(6) . . ?
O59 N23 O58 110(5) . . ?
O59 N23 O57 119(6) . . ?
O58 N23 O57 113(5) . . ?
O60 N24 O62 103(5) . . ?
O60 N24 O61 102(5) . . ?
O62 N24 O61 97(4) . . ?
O45 S1 C137 112.6(15) . . ?
O45 S1 C138 108.7(15) . . ?
C137 S1 C138 86.7(14) . . ?
S1 C137 H13A 109.5 . . ?
S1 C137 H13B 109.5 . . ?
H13A C137 H13B 109.5 . . ?
S1 C137 H13C 109.5 . . ?
H13A C137 H13C 109.5 . . ?
H13B C137 H13C 109.5 . . ?
S1 C138 H13D 109.5 . . ?
S1 C138 H13E 109.5 . . ?
H13D C138 H13E 109.5 . . ?
S1 C138 H13F 109.5 . . ?
H13D C138 H13F 109.5 . . ?
H13E C138 H13F 109.5 . . ?
O46 S2 C139 99.9(16) . . ?
O46 S2 C140 108.8(18) . . ?
C139 S2 C140 104(2) . . ?
S2 C139 H13G 109.5 . . ?
S2 C139 H13H 109.5 . . ?
H13G C139 H13H 109.5 . . ?
S2 C139 H13I 109.5 . . ?
H13G C139 H13I 109.5 . . ?
H13H C139 H13I 109.5 . . ?
S2 C140 H14A 109.5 . . ?
S2 C140 H14B 109.5 . . ?
H14A C140 H14B 109.5 . . ?
S2 C140 H14C 109.5 . . ?
H14A C140 H14C 109.5 . . ?
H14B C140 H14C 109.5 . . ?
O53 S3 C147 129.1(17) . . ?
O53 S3 C148 120.9(15) . . ?
C147 S3 C148 109.3(19) . . ?
S3 C147 H14V 109.5 . . ?
S3 C147 H14W 109.5 . . ?
H14V C147 H14W 109.5 . . ?
S3 C147 H14$ 109.5 . . ?
H14V C147 H14$ 109.5 . . ?
H14W C147 H14$ 109.5 . . ?
S3 C148 H1A 109.5 . . ?
S3 C148 H1B 109.5 . . ?
H1A C148 H1B 109.5 . . ?
S3 C148 H1C 109.5 . . ?
H1A C148 H1C 109.5 . . ?
H1B C148 H1C 109.5 . . ?
O47 S4 C142 107.3(9) . . ?
O47 S4 C141 103.9(9) . . ?
C142 S4 C141 100.5(10) . . ?
S4 C141 H14D 109.5 . . ?
S4 C141 H14E 109.5 . . ?
H14D C141 H14E 109.5 . . ?
S4 C141 H14F 109.5 . . ?
H14D C141 H14F 109.5 . . ?
H14E C141 H14F 109.5 . . ?
S4 C142 H14G 109.5 . . ?
S4 C142 H14H 109.5 . . ?
H14G C142 H14H 109.5 . . ?
S4 C142 H14I 109.5 . . ?
H14G C142 H14I 109.5 . . ?
H14H C142 H14I 109.5 . . ?
O48 S5 C143 105.3(8) . . ?
O48 S5 C144 103.9(8) . . ?
C143 S5 C144 96.9(9) . . ?
S5 C143 H14J 109.5 . . ?
S5 C143 H14K 109.5 . . ?
H14J C143 H14K 109.5 . . ?
S5 C143 H14L 109.5 . . ?
H14J C143 H14L 109.5 . . ?
H14K C143 H14L 109.5 . . ?
S5 C144 H14M 109.5 . . ?
S5 C144 H14N 109.5 . . ?
H14M C144 H14N 109.5 . . ?
S5 C144 H14O 109.5 . . ?
H14M C144 H14O 109.5 . . ?
H14N C144 H14O 109.5 . . ?
O49 S6 C146 106.8(9) . . ?
O49 S6 C145 106.7(8) . . ?
C146 S6 C145 98.2(10) . . ?
S6 C145 H14P 109.5 . . ?
S6 C145 H14Q 109.5 . . ?
H14P C145 H14Q 109.5 . . ?
S6 C145 H14R 109.5 . . ?
H14P C145 H14R 109.5 . . ?
H14Q C145 H14R 109.5 . . ?
S6 C146 H14S 109.5 . . ?
S6 C146 H14T 109.5 . . ?
H14S C146 H14T 109.5 . . ?
S6 C146 H14U 109.5 . . ?
H14S C146 H14U 109.5 . . ?
H14T C146 H14U 109.5 . . ?

loop_
_geom_bond_atom_site_label_1
_geom_bond_atom_site_label_2
_geom_bond_distance
_geom_bond_site_symmetry_2
_geom_bond_publ_flag
Pd1 N10 1.978(19) . ?
Pd1 N7 1.979(17) . ?
Pd1 N1 2.011(19) . ?
Pd1 N4 2.058(18) . ?
Pd2 N8 1.990(13) . ?
Pd2 N11 2.004(15) . ?
Pd2 N5 2.033(14) . ?
Pd2 N2 2.052(15) . ?
Pd3 N15 1.998(15) . ?
Pd3 N12 1.999(13) . ?
Pd3 N9 2.026(14) . ?
Pd3 N13 2.036(13) . ?
Pd4 N16 1.985(14) . ?
Pd4 N3 2.003(15) . ?
Pd4 N14 2.010(13) . ?
Pd4 N6 2.043(14) . ?
N1 C1 1.33(3) . ?
N1 C5 1.36(2) . ?
C1 C2 1.41(3) . ?
C1 H1 0.9400 . ?
C2 C3 1.30(3) . ?
C2 H2 0.9400 . ?
C3 C4 1.38(3) . ?
C3 H3 0.9400 . ?
C4 C5 1.39(3) . ?
C4 C6 1.42(3) . ?
C5 H5 0.9400 . ?
C6 O1 1.42(3) . ?
C6 H6A 0.9800 . ?
C6 H6B 0.9800 . ?
C7 O2 1.21(3) . ?
C7 O1 1.35(3) . ?
C7 C9 1.45(4) . ?
C8 N2 1.30(2) . ?
C8 C9 1.35(3) . ?
C8 H8 0.9400 . ?
C9 C10 1.42(3) . ?
C10 C11 1.35(3) . ?
C10 H10 0.9400 . ?
C11 C12 1.34(2) . ?
C11 C13 1.50(3) . ?
C12 N2 1.34(2) . ?
C12 H12 0.9400 . ?
C13 O4 1.23(3) . ?
C13 O3 1.30(3) . ?
C14 C15 1.35(3) . ?
C14 O3 1.39(2) . ?
C14 C19 1.39(3) . ?
C15 C16 1.40(3) . ?
C15 H15 0.9400 . ?
C16 C17 1.37(3) . ?
C16 H16 0.9400 . ?
C17 O5 1.37(2) . ?
C17 C18 1.39(3) . ?
C18 C19 1.36(3) . ?
C18 H18 0.9400 . ?
C19 H19 0.9400 . ?
C20 O6 1.20(2) . ?
C20 O5 1.34(3) . ?
C20 C22 1.46(3) . ?
C21 N3 1.31(2) . ?
C21 C22 1.38(2) . ?
C21 H21 0.9400 . ?
C22 C23 1.39(2) . ?
C23 C24 1.40(3) . ?
C23 H23 0.9400 . ?
C24 C25 1.31(2) . ?
C24 H24 0.9400 . ?
C25 N3 1.36(2) . ?
C25 H25 0.9400 . ?
N4 C30 1.30(2) . ?
N4 C26 1.32(2) . ?
C26 C27 1.32(3) . ?
C26 H26 0.9400 . ?
C27 C28 1.37(3) . ?
C27 H27 0.9400 . ?
C28 C29 1.38(3) . ?
C28 H28 0.9400 . ?
C29 C30 1.29(2) . ?
C29 C31 1.52(3) . ?
C30 H30 0.9400 . ?
C31 O27 1.44(2) . ?
C31 H31A 0.9800 . ?
C31 H31B 0.9800 . ?
C32 O28 1.21(2) . ?
C32 O27 1.32(3) . ?
C32 C34 1.46(3) . ?
C33 N5 1.320(19) . ?
C33 C34 1.37(2) . ?
C33 H33 0.9400 . ?
C34 C35 1.39(3) . ?
C35 C36 1.36(3) . ?
C35 H35 0.9400 . ?
C36 C37 1.34(2) . ?
C36 C38 1.49(3) . ?
C37 N5 1.34(2) . ?
C37 H37 0.9400 . ?
C38 O30 1.22(2) . ?
C38 O29 1.30(2) . ?
C39 C44 1.30(3) . ?
C39 C40 1.38(3) . ?
C39 O29 1.40(3) . ?
C40 C41 1.43(3) . ?
C40 H40 0.9400 . ?
C41 C42 1.31(3) . ?
C41 H41 0.9400 . ?
C42 C43 1.38(3) . ?
C42 O31 1.41(2) . ?
C43 C44 1.45(3) . ?
C43 H43 0.9400 . ?
C44 H44 0.9400 . ?
C45 O32 1.21(2) . ?
C45 O31 1.29(2) . ?
C45 C47 1.49(3) . ?
C46 N6 1.283(19) . ?
C46 C47 1.37(2) . ?
C46 H46 0.9400 . ?
C47 C48 1.38(2) . ?
C48 C49 1.34(3) . ?
C48 H48 0.9400 . ?
C49 C50 1.32(2) . ?
C49 H49 0.9400 . ?
C50 N6 1.37(2) . ?
C50 H50 0.9400 . ?
C51 C52 1.33(3) . ?
C51 N7 1.34(3) . ?
C51 H51 0.9400 . ?
C52 C53 1.42(3) . ?
C52 H52 0.9400 . ?
C53 C54 1.31(3) . ?
C53 H53 0.9400 . ?
C54 C55 1.35(3) . ?
C54 C56 1.45(3) . ?
C55 N7 1.39(2) . ?
C55 H55 0.9400 . ?
C56 O26 1.42(2) . ?
C56 H56A 0.9800 . ?
C56 H56B 0.9800 . ?
C57 O25 1.23(3) . ?
C57 O26 1.33(3) . ?
C57 C59 1.44(3) . ?
C58 N8 1.35(2) . ?
C58 C59 1.38(2) . ?
C58 H58 0.9400 . ?
C59 C60 1.37(2) . ?
C60 C61 1.33(2) . ?
C60 H60 0.9400 . ?
C61 C62 1.37(2) . ?
C61 C63 1.49(3) . ?
C62 N8 1.338(19) . ?
C62 H62 0.9400 . ?
C63 O24 1.15(2) . ?
C63 O23 1.38(2) . ?
C64 O23 1.379(15) . ?
C64 C65 1.3900 . ?
C64 C69 1.3900 . ?
C65 C66 1.3900 . ?
C65 H65 0.9400 . ?
C66 C67 1.3900 . ?
C66 H66 0.9400 . ?
C67 O21 1.341(15) . ?
C67 C68 1.3900 . ?
C68 C69 1.3900 . ?
C68 H68 0.9400 . ?
C69 H69 0.9400 . ?
C70 O22 1.19(2) . ?
C70 O21 1.32(2) . ?
C70 C72 1.46(3) . ?
C71 N9 1.288(19) . ?
C71 C72 1.38(2) . ?
C71 H71 0.9400 . ?
C72 C73 1.39(3) . ?
C73 C74 1.37(3) . ?
C73 H73 0.9400 . ?
C74 C75 1.38(3) . ?
C74 H74 0.9400 . ?
C75 N9 1.34(2) . ?
C75 H75 0.9400 . ?
N10 C80 1.31(2) . ?
N10 C76 1.39(3) . ?
C76 C77 1.35(3) . ?
C76 H76 0.9400 . ?
C77 C78 1.38(3) . ?
C77 H77 0.9400 . ?
C78 C79 1.39(3) . ?
C78 H78 0.9400 . ?
C79 C80 1.39(3) . ?
C79 C81 1.46(3) . ?
C80 H80 0.9400 . ?
C81 O16 1.45(2) . ?
C81 H81A 0.9800 . ?
C81 H81B 0.9800 . ?
C82 O15 1.16(3) . ?
C82 O16 1.41(3) . ?
C82 C84 1.48(3) . ?
N11 C83 1.318(19) . ?
N11 C87 1.36(2) . ?
C83 C84 1.37(2) . ?
C83 H83 0.9400 . ?
C84 C85 1.40(2) . ?
C85 C86 1.39(2) . ?
C85 H85 0.9400 . ?
C86 C87 1.37(2) . ?
C86 C88 1.41(3) . ?
C87 H87 0.9400 . ?
C88 O13 1.18(3) . ?
C88 O14 1.31(3) . ?
C89 O14 1.366(17) . ?
C89 C90 1.3900 . ?
C89 C94 1.3900 . ?
C90 C91 1.3900 . ?
C90 H90 0.9400 . ?
C91 C92 1.3900 . ?
C91 H91 0.9400 . ?
C92 O12 1.342(15) . ?
C92 C93 1.3900 . ?
C93 C94 1.3900 . ?
C93 H93 0.9400 . ?
C94 H94 0.9400 . ?
C95 O11 1.18(2) . ?
C95 O12 1.32(2) . ?
C95 C97 1.44(3) . ?
C96 N12 1.326(19) . ?
C96 C97 1.40(2) . ?
C96 H96 0.9400 . ?
C97 C98 1.38(2) . ?
C98 C99 1.34(3) . ?
C98 H98 0.9400 . ?
C99 C100 1.32(2) . ?
C99 H99 0.9400 . ?
C100 N12 1.355(18) . ?
C100 H100 0.9400 . ?
C101 N13 1.304(19) . ?
C101 C102 1.35(2) . ?
C101 H101 0.9400 . ?
C102 C103 1.39(2) . ?
C102 H102 0.9400 . ?
C103 C104 1.38(2) . ?
C103 H103 0.9400 . ?
C104 C105 1.37(2) . ?
C104 C106 1.48(2) . ?
C105 N13 1.354(18) . ?
C105 H105 0.9400 . ?
C106 O17 1.17(2) . ?
C106 O18 1.35(2) . ?
C107 O18 1.364(13) . ?
C107 C108 1.3900 . ?
C107 C112 1.3900 . ?
C108 C109 1.3900 . ?
C108 H108 0.9400 . ?
C109 C110 1.3900 . ?
C109 H109 0.9400 . ?
C110 O20 1.374(13) . ?
C110 C111 1.3900 . ?
C111 C112 1.3900 . ?
C111 H111 0.9400 . ?
C112 H112 0.9400 . ?
C113 O19 1.186(19) . ?
C113 O20 1.35(2) . ?
C113 C115 1.45(2) . ?
C114 N14 1.290(18) . ?
C114 C115 1.36(2) . ?
C114 H114 0.9400 . ?
C115 C116 1.39(2) . ?
C116 C117 1.38(2) . ?
C116 H116 0.9400 . ?
C117 C118 1.40(3) . ?
C117 H117 0.9400 . ?
C118 N14 1.32(2) . ?
C118 H118 0.9400 . ?
C119 C120 1.33(2) . ?
C119 N15 1.33(2) . ?
C119 H119 0.9400 . ?
C120 C121 1.36(2) . ?
C120 H120 0.9400 . ?
C121 C122 1.37(2) . ?
C121 H121 0.9400 . ?
C122 C123 1.34(2) . ?
C122 C124 1.47(2) . ?
C123 N15 1.374(19) . ?
C123 H123 0.9400 . ?
C124 O9 1.18(2) . ?
C124 O10 1.34(2) . ?
C125 O10 1.373(13) . ?
C125 C126 1.3900 . ?
C125 C130 1.3900 . ?
C126 C127 1.3900 . ?
C126 H126 0.9400 . ?
C127 C128 1.3900 . ?
C127 H127 0.9400 . ?
C128 O8 1.360(13) . ?
C128 C129 1.3900 . ?
C129 C130 1.3900 . ?
C129 H129 0.9400 . ?
C130 H130 0.9400 . ?
C131 O7 1.195(19) . ?
C131 O8 1.35(2) . ?
C131 C133 1.47(2) . ?
C132 N16 1.341(19) . ?
C132 C133 1.36(2) . ?
C132 H132 0.9400 . ?
C133 C134 1.37(2) . ?
C134 C135 1.41(2) . ?
C134 H134 0.9400 . ?
C135 C136 1.32(2) . ?
C135 H135 0.9400 . ?
C136 N16 1.36(2) . ?
C136 H136 0.9400 . ?
N17 O41 1.06(2) . ?
N17 O40 1.12(2) . ?
N17 O39 1.30(3) . ?
N18 O33 1.16(3) . ?
N18 O34 1.17(3) . ?
N18 O35 1.27(3) . ?
N19 O38 1.12(3) . ?
N19 O37 1.19(2) . ?
N19 O36 1.21(3) . ?
N20 O43 1.16(2) . ?
N20 O42 1.20(3) . ?
N20 O44 1.20(2) . ?
N21 O50 1.18(3) . ?
N21 O51 1.19(2) . ?
N21 O52 1.25(4) . ?
N22 O56 1.21(5) . ?
N22 O55 1.30(5) . ?
N22 O54 1.32(6) . ?
N23 O59 1.26(5) . ?
N23 O58 1.35(5) . ?
N23 O57 1.37(5) . ?
N24 O60 1.06(4) . ?
N24 O62 1.30(4) . ?
N24 O61 1.49(4) . ?
S1 O45 1.45(2) . ?
S1 C137 1.716(19) . ?
S1 C138 1.84(3) . ?
C137 H13A 0.9700 . ?
C137 H13B 0.9700 . ?
C137 H13C 0.9700 . ?
C138 H13D 0.9700 . ?
C138 H13E 0.9700 . ?
C138 H13F 0.9700 . ?
S2 O46 1.412(15) . ?
S2 C139 1.88(4) . ?
S2 C140 1.98(4) . ?
C139 H13G 0.9700 . ?
C139 H13H 0.9700 . ?
C139 H13I 0.9700 . ?
C140 H14A 0.9700 . ?
C140 H14B 0.9700 . ?
C140 H14C 0.9700 . ?
S3 O53 1.376(15) . ?
S3 C147 1.63(4) . ?
S3 C148 1.77(3) . ?
C147 H14V 0.9700 . ?
C147 H14W 0.9700 . ?
C147 H14$ 0.9700 . ?
C148 H1A 0.9700 . ?
C148 H1B 0.9700 . ?
C148 H1C 0.9700 . ?
S4 O47 1.493(12) . ?
S4 C142 1.78(2) . ?
S4 C141 1.82(2) . ?
C141 H14D 0.9700 . ?
C141 H14E 0.9700 . ?
C141 H14F 0.9700 . ?
C142 H14G 0.9700 . ?
C142 H14H 0.9700 . ?
C142 H14I 0.9700 . ?
S5 O48 1.494(11) . ?
S5 C143 1.743(17) . ?
S5 C144 1.800(18) . ?
C143 H14J 0.9700 . ?
C143 H14K 0.9700 . ?
C143 H14L 0.9700 . ?
C144 H14M 0.9700 . ?
C144 H14N 0.9700 . ?
C144 H14O 0.9700 . ?
S6 O49 1.503(12) . ?
S6 C146 1.728(19) . ?
S6 C145 1.733(17) . ?
C145 H14P 0.9700 . ?
C145 H14Q 0.9700 . ?
C145 H14R 0.9700 . ?
C146 H14S 0.9700 . ?
C146 H14T 0.9700 . ?
C146 H14U 0.9700 . ?

loop_
_geom_hbond_atom_site_label_D
_geom_hbond_atom_site_label_H
_geom_hbond_atom_site_label_A
_geom_hbond_distance_DH
_geom_hbond_distance_HA
_geom_hbond_distance_DA
_geom_hbond_angle_DHA
_geom_hbond_site_symmetry_A
_geom_hbond_publ_flag
C1 H1 O34 0.94 2.61 3.37(4) 138.0 . yes
C1 H1 O35 0.94 2.58 3.48(4) 161.9 . yes
C2 H2 O62 0.94 2.49 3.38(5) 158.1 2_766 yes
C5 H5 O51 0.94 2.54 3.03(3) 113.3 . yes
C5 H5 O52 0.94 2.47 3.33(4) 153.5 . yes
C6 H6A O4 0.98 2.46 3.38(4) 155.3 2_766 yes
C8 H8 N21 0.94 2.64 3.50(4) 152.7 . yes
C8 H8 O51 0.94 2.26 3.16(3) 160.7 . yes
C8 H8 O52 0.94 2.51 3.28(4) 140.4 . yes
C12 H12 O47 0.94 2.54 3.39(3) 150.0 . yes
C18 H18 O60 0.94 2.57 3.41(4) 148.5 . yes
C19 H19 O59 0.94 2.44 3.33(4) 157.0 . yes
C21 H21 O49 0.94 2.48 3.31(2) 148.1 . yes
C24 H24 O17 0.94 2.24 3.15(2) 163.4 2_767 yes
C25 H25 O41 0.94 2.46 3.27(3) 144.7 2_667 yes
C26 H26 O34 0.94 2.31 3.20(4) 156.3 . yes
C30 H30 O52 0.94 2.36 3.07(3) 132.2 . yes
C33 H33 O52 0.94 2.20 3.02(3) 146.1 . yes
C37 H37 O47 0.94 2.49 3.35(2) 151.8 . yes
C43 H43 O60 0.94 2.64 3.42(4) 140.7 . yes
C46 H46 O49 0.94 2.54 3.36(2) 146.5 . yes
C50 H50 O41 0.94 2.49 3.29(3) 142.9 2_667 yes
C51 H51 O34 0.94 2.65 3.42(4) 139.5 . yes
C55 H55 O51 0.94 2.20 3.10(3) 160.1 . yes
C58 H58 N21 0.94 2.60 3.46(3) 152.1 . yes
C58 H58 O50 0.94 2.58 3.38(4) 142.3 . yes
C58 H58 O51 0.94 2.21 3.09(2) 156.0 . yes
C62 H62 O47 0.94 2.53 3.38(2) 150.5 . yes
C68 H68 O40 0.94 2.60 3.37(3) 138.9 2_677 yes
C71 H71 O48 0.94 2.38 3.17(2) 141.6 . yes
C74 H74 O38 0.94 2.62 3.44(3) 145.7 2_677 yes
C76 H76 O34 0.94 2.41 3.27(4) 152.1 . yes
C77 H77 O32 0.94 2.49 3.13(3) 125.4 2_666 yes
C77 H77 O45 0.94 2.50 3.38(3) 155.1 2_666 yes
C80 H80 O50 0.94 2.19 3.10(3) 161.8 . yes
C83 H83 O50 0.94 2.16 2.95(3) 140.5 . yes
C87 H87 O47 0.94 2.52 3.35(2) 147.7 . yes
C91 H91 O42 0.94 2.32 3.21(2) 159.8 . yes
C99 H99 O43 0.94 2.52 3.23(3) 132.7 2_677 yes
C100 H100 O46 0.94 2.39 3.22(2) 147.5 2_677 yes
C101 H101 O46 0.94 2.42 3.24(2) 146.0 2_677 yes
C105 H105 O48 0.94 2.45 3.26(2) 143.4 . yes
C112 H112 O33 0.94 2.55 3.32(3) 139.0 1_556 yes
C114 H114 O49 0.94 2.45 3.30(2) 149.6 . yes
C118 H118 O41 0.94 2.40 3.23(3) 146.5 2_667 yes
C119 H119 O46 0.94 2.57 3.34(3) 140.2 2_677 yes
C123 H123 O48 0.94 2.51 3.32(2) 143.3 . yes
C126 H126 O44 0.94 2.57 3.29(3) 133.4 . yes
C127 H127 O7 0.94 2.65 3.252(18) 122.6 2_667 yes
C129 H129 O53 0.94 2.58 3.425(18) 150.4 . yes
C132 H132 O49 0.94 2.48 3.30(2) 145.4 . yes
C135 H135 N20 0.94 2.68 3.23(3) 118.1 2_667 yes
C136 H136 O41 0.94 2.60 3.39(3) 141.8 2_667 yes
C138 H13F O33 0.97 2.63 3.22(4) 119.5 2_666 yes
C144 H14O O44 0.97 2.17 3.12(3) 166.5 . yes
C145 H14P O37 0.97 2.66 3.51(3) 146.8 1_655 yes
C146 H14S O37 0.97 2.65 3.50(3) 147.2 1_655 yes

loop_
_geom_torsion_atom_site_label_1
_geom_torsion_atom_site_label_2
_geom_torsion_atom_site_label_3
_geom_torsion_atom_site_label_4
_geom_torsion
_geom_torsion_site_symmetry_1
_geom_torsion_site_symmetry_2
_geom_torsion_site_symmetry_3
_geom_torsion_site_symmetry_4
_geom_torsion_publ_flag
C5 N1 C1 C2 -3(4) . . . . ?
Pd1 N1 C1 C2 173(2) . . . . ?
N1 C1 C2 C3 6(5) . . . . ?
C1 C2 C3 C4 -7(5) . . . . ?
C2 C3 C4 C5 5(5) . . . . ?
C2 C3 C4 C6 -177(3) . . . . ?
C1 N1 C5 C4 2(4) . . . . ?
Pd1 N1 C5 C4 -173.7(19) . . . . ?
C3 C4 C5 N1 -3(4) . . . . ?
C6 C4 C5 N1 179(2) . . . . ?
C3 C4 C6 O1 151(3) . . . . ?
C5 C4 C6 O1 -31(4) . . . . ?
N2 C8 C9 C10 1(4) . . . . ?
N2 C8 C9 C7 176(3) . . . . ?
O2 C7 C9 C8 180(4) . . . . ?
O1 C7 C9 C8 5(5) . . . . ?
O2 C7 C9 C10 -6(6) . . . . ?
O1 C7 C9 C10 179(3) . . . . ?
C8 C9 C10 C11 -1(4) . . . . ?
C7 C9 C10 C11 -176(3) . . . . ?
C9 C10 C11 C12 3(4) . . . . ?
C9 C10 C11 C13 179(2) . . . . ?
C10 C11 C12 N2 -4(3) . . . . ?
C13 C11 C12 N2 179.2(17) . . . . ?
C12 C11 C13 O4 -177(2) . . . . ?
C10 C11 C13 O4 7(3) . . . . ?
C12 C11 C13 O3 5(3) . . . . ?
C10 C11 C13 O3 -172(2) . . . . ?
O3 C14 C15 C16 176(2) . . . . ?
C19 C14 C15 C16 -2(4) . . . . ?
C14 C15 C16 C17 -1(3) . . . . ?
C15 C16 C17 O5 -177.7(19) . . . . ?
C15 C16 C17 C18 2(3) . . . . ?
O5 C17 C18 C19 179.5(19) . . . . ?
C16 C17 C18 C19 0(3) . . . . ?
C17 C18 C19 C14 -3(3) . . . . ?
C15 C14 C19 C18 4(4) . . . . ?
O3 C14 C19 C18 -174(2) . . . . ?
N3 C21 C22 C23 1(2) . . . . ?
N3 C21 C22 C20 179.8(17) . . . . ?
O6 C20 C22 C21 -178(2) . . . . ?
O5 C20 C22 C21 -3(3) . . . . ?
O6 C20 C22 C23 0(3) . . . . ?
O5 C20 C22 C23 175.4(16) . . . . ?
C21 C22 C23 C24 1(2) . . . . ?
C20 C22 C23 C24 -177.8(17) . . . . ?
C22 C23 C24 C25 -1(3) . . . . ?
C23 C24 C25 N3 -1(3) . . . . ?
C30 N4 C26 C27 -21(5) . . . . ?
Pd1 N4 C26 C27 179(3) . . . . ?
N4 C26 C27 C28 16(6) . . . . ?
C26 C27 C28 C29 -7(7) . . . . ?
C27 C28 C29 C30 1(5) . . . . ?
C27 C28 C29 C31 179(3) . . . . ?
C28 C29 C30 N4 -6(4) . . . . ?
C31 C29 C30 N4 177(2) . . . . ?
C26 N4 C30 C29 17(4) . . . . ?
Pd1 N4 C30 C29 175(2) . . . . ?
C30 C29 C31 O27 -17(4) . . . . ?
C28 C29 C31 O27 166(3) . . . . ?
N5 C33 C34 C35 2(3) . . . . ?
N5 C33 C34 C32 -175(2) . . . . ?
O28 C32 C34 C33 -174(2) . . . . ?
O27 C32 C34 C33 6(3) . . . . ?
O28 C32 C34 C35 10(4) . . . . ?
O27 C32 C34 C35 -171(2) . . . . ?
C33 C34 C35 C36 3(3) . . . . ?
C32 C34 C35 C36 180(2) . . . . ?
C34 C35 C36 C37 -6(3) . . . . ?
C34 C35 C36 C38 -177(2) . . . . ?
C35 C36 C37 N5 3(3) . . . . ?
C38 C36 C37 N5 174(2) . . . . ?
C37 C36 C38 O30 165(2) . . . . ?
C35 C36 C38 O30 -24(4) . . . . ?
C37 C36 C38 O29 -19(3) . . . . ?
C35 C36 C38 O29 152(2) . . . . ?
C44 C39 C40 C41 -2(3) . . . . ?
O29 C39 C40 C41 -174.5(18) . . . . ?
C39 C40 C41 C42 1(3) . . . . ?
C40 C41 C42 C43 -3(3) . . . . ?
C40 C41 C42 O31 176.5(17) . . . . ?
C41 C42 C43 C44 5(3) . . . . ?
O31 C42 C43 C44 -174.4(18) . . . . ?
C40 C39 C44 C43 4(4) . . . . ?
O29 C39 C44 C43 176.7(18) . . . . ?
C42 C43 C44 C39 -6(3) . . . . ?
N6 C46 C47 C48 2(3) . . . . ?
N6 C46 C47 C45 -169.8(17) . . . . ?
O32 C45 C47 C46 177.0(19) . . . . ?
O31 C45 C47 C46 -5(3) . . . . ?
O32 C45 C47 C48 5(3) . . . . ?
O31 C45 C47 C48 -177.3(19) . . . . ?
C46 C47 C48 C49 -2(3) . . . . ?
C45 C47 C48 C49 170(2) . . . . ?
C47 C48 C49 C50 3(3) . . . . ?
C48 C49 C50 N6 -5(3) . . . . ?
N7 C51 C52 C53 -9(6) . . . . ?
C51 C52 C53 C54 3(6) . . . . ?
C52 C53 C54 C55 6(6) . . . . ?
C52 C53 C54 C56 174(3) . . . . ?
C53 C54 C55 N7 -9(5) . . . . ?
C56 C54 C55 N7 -178(3) . . . . ?
C53 C54 C56 O26 168(3) . . . . ?
C55 C54 C56 O26 -23(5) . . . . ?
N8 C58 C59 C60 12(3) . . . . ?
N8 C58 C59 C57 -175(3) . . . . ?
O25 C57 C59 C60 -5(6) . . . . ?
O26 C57 C59 C60 179(3) . . . . ?
O25 C57 C59 C58 -178(3) . . . . ?
O26 C57 C59 C58 6(5) . . . . ?
C58 C59 C60 C61 -9(3) . . . . ?
C57 C59 C60 C61 178(3) . . . . ?
C59 C60 C61 C62 4(3) . . . . ?
C59 C60 C61 C63 -175(2) . . . . ?
C60 C61 C62 N8 -2(3) . . . . ?
C63 C61 C62 N8 177.5(18) . . . . ?
C60 C61 C63 O24 -15(3) . . . . ?
C62 C61 C63 O24 166(2) . . . . ?
C60 C61 C63 O23 162.4(18) . . . . ?
C62 C61 C63 O23 -17(3) . . . . ?
O23 C64 C65 C66 -171.9(12) . . . . ?
C69 C64 C65 C66 0.0 . . . . ?
C64 C65 C66 C67 0.0 . . . . ?
C65 C66 C67 O21 174.7(13) . . . . ?
C65 C66 C67 C68 0.0 . . . . ?
O21 C67 C68 C69 -174.8(13) . . . . ?
C66 C67 C68 C69 0.0 . . . . ?
C67 C68 C69 C64 0.0 . . . . ?
O23 C64 C69 C68 171.5(13) . . . . ?
C65 C64 C69 C68 0.0 . . . . ?
N9 C71 C72 C73 2(3) . . . . ?
N9 C71 C72 C70 -177.2(17) . . . . ?
O22 C70 C72 C71 175(2) . . . . ?
O21 C70 C72 C71 0(3) . . . . ?
O22 C70 C72 C73 -4(3) . . . . ?
O21 C70 C72 C73 -178.9(19) . . . . ?
C71 C72 C73 C74 -4(3) . . . . ?
C70 C72 C73 C74 175(2) . . . . ?
C72 C73 C74 C75 3(3) . . . . ?
C73 C74 C75 N9 0(3) . . . . ?
C80 N10 C76 C77 3(4) . . . . ?
Pd1 N10 C76 C77 177(2) . . . . ?
N10 C76 C77 C78 0(4) . . . . ?
C76 C77 C78 C79 -7(4) . . . . ?
C77 C78 C79 C80 11(3) . . . . ?
C77 C78 C79 C81 -179(2) . . . . ?
C76 N10 C80 C79 1(4) . . . . ?
Pd1 N10 C80 C79 -172.0(17) . . . . ?
C78 C79 C80 N10 -8(4) . . . . ?
C81 C79 C80 N10 -178(2) . . . . ?
C80 C79 C81 O16 -10(3) . . . . ?
C78 C79 C81 O16 -180(2) . . . . ?
C87 N11 C83 C84 0(3) . . . . ?
Pd2 N11 C83 C84 178.5(14) . . . . ?
N11 C83 C84 C85 1(3) . . . . ?
N11 C83 C84 C82 178(2) . . . . ?
O15 C82 C84 C83 171(3) . . . . ?
O16 C82 C84 C83 -7(3) . . . . ?
O15 C82 C84 C85 -12(4) . . . . ?
O16 C82 C84 C85 169.6(19) . . . . ?
C83 C84 C85 C86 1(3) . . . . ?
C82 C84 C85 C86 -177(2) . . . . ?
C84 C85 C86 C87 -3(3) . . . . ?
C84 C85 C86 C88 173(2) . . . . ?
C83 N11 C87 C86 -3(3) . . . . ?
Pd2 N11 C87 C86 178.9(17) . . . . ?
C85 C86 C87 N11 4(3) . . . . ?
C88 C86 C87 N11 -172(2) . . . . ?
C87 C86 C88 O13 -178(3) . . . . ?
C85 C86 C88 O13 7(5) . . . . ?
C87 C86 C88 O14 -6(4) . . . . ?
C85 C86 C88 O14 178(2) . . . . ?
O14 C89 C90 C91 176.7(14) . . . . ?
C94 C89 C90 C91 0.0 . . . . ?
C89 C90 C91 C92 0.0 . . . . ?
C90 C91 C92 O12 -175.9(14) . . . . ?
C90 C91 C92 C93 0.0 . . . . ?
O12 C92 C93 C94 175.9(13) . . . . ?
C91 C92 C93 C94 0.0 . . . . ?
C92 C93 C94 C89 0.0 . . . . ?
O14 C89 C94 C93 -176.7(14) . . . . ?
C90 C89 C94 C93 0.0 . . . . ?
N12 C96 C97 C98 0(3) . . . . ?
N12 C96 C97 C95 177(2) . . . . ?
O11 C95 C97 C98 -9(4) . . . . ?
O12 C95 C97 C98 173(2) . . . . ?
O11 C95 C97 C96 174(3) . . . . ?
O12 C95 C97 C96 -4(3) . . . . ?
C96 C97 C98 C99 2(3) . . . . ?
C95 C97 C98 C99 -176(2) . . . . ?
C97 C98 C99 C100 -2(3) . . . . ?
C98 C99 C100 N12 0(3) . . . . ?
N13 C101 C102 C103 1(3) . . . . ?
C101 C102 C103 C104 1(3) . . . . ?
C102 C103 C104 C105 -3(3) . . . . ?
C102 C103 C104 C106 -179.1(18) . . . . ?
C103 C104 C105 N13 2(2) . . . . ?
C106 C104 C105 N13 178.8(14) . . . . ?
C105 C104 C106 O17 168.6(19) . . . . ?
C103 C104 C106 O17 -15(3) . . . . ?
C105 C104 C106 O18 -12(2) . . . . ?
C103 C104 C106 O18 164.5(16) . . . . ?
O18 C107 C108 C109 -175.9(11) . . . . ?
C112 C107 C108 C109 0.0 . . . . ?
C107 C108 C109 C110 0.0 . . . . ?
C108 C109 C110 O20 172.7(11) . . . . ?
C108 C109 C110 C111 0.0 . . . . ?
O20 C110 C111 C112 -172.5(11) . . . . ?
C109 C110 C111 C112 0.0 . . . . ?
C110 C111 C112 C107 0.0 . . . . ?
O18 C107 C112 C111 175.8(11) . . . . ?
C108 C107 C112 C111 0.0 . . . . ?
N14 C114 C115 C116 2(3) . . . . ?
N14 C114 C115 C113 -175.7(17) . . . . ?
O19 C113 C115 C114 -172(2) . . . . ?
O20 C113 C115 C114 7(3) . . . . ?
O19 C113 C115 C116 10(3) . . . . ?
O20 C113 C115 C116 -170.8(17) . . . . ?
C114 C115 C116 C117 0(3) . . . . ?
C113 C115 C116 C117 177.9(18) . . . . ?
C115 C116 C117 C118 -1(3) . . . . ?
C116 C117 C118 N14 -1(3) . . . . ?
N15 C119 C120 C121 1(3) . . . . ?
C119 C120 C121 C122 -1(3) . . . . ?
C120 C121 C122 C123 -1(3) . . . . ?
C120 C121 C122 C124 177.7(19) . . . . ?
C121 C122 C123 N15 3(3) . . . . ?
C124 C122 C123 N15 -176.1(15) . . . . ?
C123 C122 C124 O9 -160.9(19) . . . . ?
C121 C122 C124 O9 20(3) . . . . ?
C123 C122 C124 O10 20(2) . . . . ?
C121 C122 C124 O10 -158.6(17) . . . . ?
O10 C125 C126 C127 175.5(12) . . . . ?
C130 C125 C126 C127 0.0 . . . . ?
C125 C126 C127 C128 0.0 . . . . ?
C126 C127 C128 O8 -176.8(12) . . . . ?
C126 C127 C128 C129 0.0 . . . . ?
O8 C128 C129 C130 176.7(12) . . . . ?
C127 C128 C129 C130 0.0 . . . . ?
C128 C129 C130 C125 0.0 . . . . ?
O10 C125 C130 C129 -175.6(11) . . . . ?
C126 C125 C130 C129 0.0 . . . . ?
N16 C132 C133 C134 -1(3) . . . . ?
N16 C132 C133 C131 176.1(15) . . . . ?
O7 C131 C133 C132 -169.7(18) . . . . ?
O8 C131 C133 C132 11(2) . . . . ?
O7 C131 C133 C134 7(3) . . . . ?
O8 C131 C133 C134 -172.5(16) . . . . ?
C132 C133 C134 C135 2(3) . . . . ?
C131 C133 C134 C135 -175.3(16) . . . . ?
C133 C134 C135 C136 -1(3) . . . . ?
C134 C135 C136 N16 0(3) . . . . ?
C9 C8 N2 C12 -3(3) . . . . ?
C9 C8 N2 Pd2 -175.9(19) . . . . ?
C11 C12 N2 C8 4(3) . . . . ?
C11 C12 N2 Pd2 177.8(14) . . . . ?
C22 C21 N3 C25 -3(2) . . . . ?
C22 C21 N3 Pd4 177.8(12) . . . . ?
C24 C25 N3 C21 3(2) . . . . ?
C24 C25 N3 Pd4 -177.8(14) . . . . ?
C34 C33 N5 C37 -4(3) . . . . ?
C34 C33 N5 Pd2 -175.4(15) . . . . ?
C36 C37 N5 C33 2(3) . . . . ?
C36 C37 N5 Pd2 173.2(17) . . . . ?
C47 C46 N6 C50 -4(3) . . . . ?
C47 C46 N6 Pd4 176.1(13) . . . . ?
C49 C50 N6 C46 5(3) . . . . ?
C49 C50 N6 Pd4 -174.8(16) . . . . ?
C52 C51 N7 C55 6(5) . . . . ?
C52 C51 N7 Pd1 -176(3) . . . . ?
C54 C55 N7 C51 4(4) . . . . ?
C54 C55 N7 Pd1 -175(2) . . . . ?
C61 C62 N8 C58 4(3) . . . . ?
C61 C62 N8 Pd2 -179.4(14) . . . . ?
C59 C58 N8 C62 -9(3) . . . . ?
C59 C58 N8 Pd2 174.2(17) . . . . ?
C72 C71 N9 C75 1(3) . . . . ?
C72 C71 N9 Pd3 -174.5(13) . . . . ?
C74 C75 N9 C71 -2(3) . . . . ?
C74 C75 N9 Pd3 173.8(15) . . . . ?
C97 C96 N12 C100 -1(3) . . . . ?
C97 C96 N12 Pd3 178.8(14) . . . . ?
C99 C100 N12 C96 1(2) . . . . ?
C99 C100 N12 Pd3 -178.8(14) . . . . ?
C102 C101 N13 C105 -1(3) . . . . ?
C102 C101 N13 Pd3 -179.8(14) . . . . ?
C104 C105 N13 C101 -1(2) . . . . ?
C104 C105 N13 Pd3 178.1(11) . . . . ?
C115 C114 N14 C118 -4(3) . . . . ?
C115 C114 N14 Pd4 176.5(13) . . . . ?
C117 C118 N14 C114 3(3) . . . . ?
C117 C118 N14 Pd4 -176.7(14) . . . . ?
C120 C119 N15 C123 0(3) . . . . ?
C120 C119 N15 Pd3 177.1(16) . . . . ?
C122 C123 N15 C119 -2(2) . . . . ?
C122 C123 N15 Pd3 -179.3(13) . . . . ?
C133 C132 N16 C136 -1(2) . . . . ?
C133 C132 N16 Pd4 -171.7(12) . . . . ?
C135 C136 N16 C132 1(3) . . . . ?
C135 C136 N16 Pd4 172.3(15) . . . . ?
O2 C7 O1 C6 4(5) . . . . ?
C9 C7 O1 C6 179(3) . . . . ?
C4 C6 O1 C7 -175(3) . . . . ?
O4 C13 O3 C14 -13(3) . . . . ?
C11 C13 O3 C14 165(2) . . . . ?
C15 C14 O3 C13 112(2) . . . . ?
C19 C14 O3 C13 -70(3) . . . . ?
O6 C20 O5 C17 14(3) . . . . ?
C22 C20 O5 C17 -160.7(19) . . . . ?
C16 C17 O5 C20 -114(2) . . . . ?
C18 C17 O5 C20 66(3) . . . . ?
O7 C131 O8 C128 8(3) . . . . ?
C133 C131 O8 C128 -172.3(13) . . . . ?
C127 C128 O8 C131 -115.8(13) . . . . ?
C129 C128 O8 C131 67.4(15) . . . . ?
O9 C124 O10 C125 -3(3) . . . . ?
C122 C124 O10 C125 175.9(13) . . . . ?
C126 C125 O10 C124 67.0(15) . . . . ?
C130 C125 O10 C124 -117.4(13) . . . . ?
O11 C95 O12 C92 5(4) . . . . ?
C97 C95 O12 C92 -177.3(19) . . . . ?
C91 C92 O12 C95 -96(2) . . . . ?
C93 C92 O12 C95 89(2) . . . . ?
O13 C88 O14 C89 -12(4) . . . . ?
C86 C88 O14 C89 176(2) . . . . ?
C90 C89 O14 C88 94(2) . . . . ?
C94 C89 O14 C88 -89(2) . . . . ?
O15 C82 O16 C81 6(4) . . . . ?
C84 C82 O16 C81 -176(2) . . . . ?
C79 C81 O16 C82 175(2) . . . . ?
O17 C106 O18 C107 5(3) . . . . ?
C104 C106 O18 C107 -175.1(13) . . . . ?
C108 C107 O18 C106 -120.5(13) . . . . ?
C112 C107 O18 C106 63.7(15) . . . . ?
O19 C113 O20 C110 -11(3) . . . . ?
C115 C113 O20 C110 170.1(14) . . . . ?
C109 C110 O20 C113 129.7(14) . . . . ?
C111 C110 O20 C113 -57.7(17) . . . . ?
O22 C70 O21 C67 -12(3) . . . . ?
C72 C70 O21 C67 163.0(17) . . . . ?
C68 C67 O21 C70 -66.9(19) . . . . ?
C66 C67 O21 C70 118.4(17) . . . . ?
O24 C63 O23 C64 7(3) . . . . ?
C61 C63 O23 C64 -170.4(14) . . . . ?
C65 C64 O23 C63 -120.9(14) . . . . ?
C69 C64 O23 C63 67.4(16) . . . . ?
O25 C57 O26 C56 5(5) . . . . ?
C59 C57 O26 C56 -178(3) . . . . ?
C54 C56 O26 C57 -176(3) . . . . ?
O28 C32 O27 C31 -4(4) . . . . ?
C34 C32 O27 C31 177(2) . . . . ?
C29 C31 O27 C32 -175(2) . . . . ?
O30 C38 O29 C39 11(4) . . . . ?
C36 C38 O29 C39 -165(2) . . . . ?
C44 C39 O29 C38 95(3) . . . . ?
C40 C39 O29 C38 -92(2) . . . . ?
O32 C45 O31 C42 -7(3) . . . . ?
C47 C45 O31 C42 175.1(19) . . . . ?
C41 C42 O31 C45 116(2) . . . . ?
C43 C42 O31 C45 -65(3) . . . . ?
